data_7707621
loop_
_publ_author_name
'Horii, Yoji'
'Damjanovi\'c, Marko'
'Katoh, Keiichi'
'Yamashita, Masahiro'

_publ_section_title
;
 Structural, magnetic and theoretical analyses of anionic and cationic
 phthalocyaninato-terbium(III) double-decker complexes: magnetic
 relaxation <i>via</i> higher ligand-field sublevels enhanced by
 oxidation.
;
_journal_issue 28
_journal_name_full 'Dalton transactions (Cambridge, England : 2003)'
_journal_page_first 9719
_journal_page_last 9724
_journal_paper_doi 10.1039/d1dt00775k
_journal_volume 50
_journal_year 2021
_chemical_formula_sum 'C191 H232 Cl6 N16 O16 Sb Tb'
_chemical_formula_weight 3501.28
_space_group_crystal_system triclinic
_space_group_IT_number 2
_space_group_name_Hall '-P 1'
_space_group_name_H-M_alt 'P -1'
_atom_sites_solution_hydrogens geom
_audit_creation_method SHELXL-2018/3
_audit_update_record
;
2021-05-24 deposited with the CCDC.	2021-06-09 downloaded from the CCDC.
;
_cell_angle_alpha 65.8000(10)
_cell_angle_beta 78.6380(10)
_cell_angle_gamma 80.6740(10)
_cell_formula_units_Z 2
_cell_length_a 16.3767(2)
_cell_length_b 24.6005(3)
_cell_length_c 24.8548(2)
_cell_measurement_reflns_used 63480
_cell_measurement_temperature 100
_cell_measurement_theta_max 28.5360
_cell_measurement_theta_min 2.3170
_cell_volume 8917.33(19)
_computing_molecular_graphics 'Yadokari-XG 2009 (Wakita Nemoto et al., 2009)'
_computing_publication_material 'Yadokari-XG 2009 (Wakita,Nemoto et al., 2009)'
_computing_structure_refinement 'SHELXL-2018/3 (Sheldrick, 2018)'
_diffrn_ambient_temperature 100
_diffrn_measured_fraction_theta_full 0.983
_diffrn_measured_fraction_theta_max 0.971
_diffrn_measurement_device_type 'Rigaku Varimax Saturn724+'
_diffrn_radiation_type MoK\a
_diffrn_radiation_wavelength 0.71073
_diffrn_reflns_av_R_equivalents 0.0342
_diffrn_reflns_av_unetI/netI 0.0452
_diffrn_reflns_Laue_measured_fraction_full 0.983
_diffrn_reflns_Laue_measured_fraction_max 0.971
_diffrn_reflns_limit_h_max 21
_diffrn_reflns_limit_h_min -21
_diffrn_reflns_limit_k_max 31
_diffrn_reflns_limit_k_min -31
_diffrn_reflns_limit_l_max 32
_diffrn_reflns_limit_l_min -32
_diffrn_reflns_number 99563
_diffrn_reflns_point_group_measured_fraction_full 0.983
_diffrn_reflns_point_group_measured_fraction_max 0.971
_diffrn_reflns_theta_full 25.242
_diffrn_reflns_theta_max 27.500
_diffrn_reflns_theta_min 2.333
_exptl_absorpt_coefficient_mu 0.701
_exptl_absorpt_correction_T_max 1.00000
_exptl_absorpt_correction_T_min 0.92985
_exptl_absorpt_correction_type multi-scan
_exptl_crystal_colour green
_exptl_crystal_density_diffrn 1.304
_exptl_crystal_description block
_exptl_crystal_F_000 3672
_exptl_crystal_size_max 0.239
_exptl_crystal_size_mid 0.066
_exptl_crystal_size_min 0.058
_refine_diff_density_max 2.400
_refine_diff_density_min -1.835
_refine_diff_density_rms 0.092
_refine_ls_extinction_method none
_refine_ls_goodness_of_fit_ref 1.018
_refine_ls_matrix_type full
_refine_ls_number_parameters 2120
_refine_ls_number_reflns 39743
_refine_ls_number_restraints 1
_refine_ls_restrained_S_all 1.018
_refine_ls_R_factor_all 0.0656
_refine_ls_R_factor_gt 0.0508
_refine_ls_shift/su_max 0.003
_refine_ls_shift/su_mean 0.000
_refine_ls_structure_factor_coef Fsqd
_refine_ls_weighting_details 'w=1/[\s^2^(Fo^2^)+(0.0581P)^2^+16.8909P] where P=(Fo^2^+2Fc^2^)/3'
_refine_ls_weighting_scheme calc
_refine_ls_wR_factor_gt 0.1191
_refine_ls_wR_factor_ref 0.1266
_reflns_Friedel_coverage 0.000
_reflns_number_gt 32703
_reflns_number_total 39743
_reflns_threshold_expression 'I > 2\s(I)'
_cod_data_source_file d1dt00775k2.cif
_cod_data_source_block 2c1
_cod_depositor_comments 'Adding full bibliography for 7707620--7707622.cif.'
_cod_database_code 7707621
_shelx_shelxl_version_number 2018/3
_shelx_space_group_comment
;
The symmetry employed for this shelxl refinement is uniquely defined
by the following loop, which should always be used as a source of
symmetry information in preference to the above space-group names.
They are only intended as comments.
;

loop_
_space_group_symop_operation_xyz
'x, y, z'
'-x, -y, -z'

loop_
_atom_site_label
_atom_site_type_symbol
_atom_site_fract_x
_atom_site_fract_y
_atom_site_fract_z
_atom_site_U_iso_or_equiv
_atom_site_adp_type
_atom_site_occupancy
_atom_site_site_symmetry_order
_atom_site_calc_flag
_atom_site_refinement_flags_posn
_atom_site_refinement_flags_adp
_atom_site_refinement_flags_occupancy
_atom_site_disorder_assembly
_atom_site_disorder_group
Tb1 Tb 0.75191(2) 0.36532(2) 0.62203(2) 0.01347(4) Uani 1 1 d . . . . .
Sb1 Sb 0.27247(2) 0.25945(2) 1.04983(2) 0.03817(7) Uani 1 1 d . . . . .
Cl1 Cl 0.32545(8) 0.15828(5) 1.09378(5) 0.0530(3) Uani 1 1 d . . . . .
Cl2 Cl 0.22419(8) 0.36094(5) 1.00487(7) 0.0639(4) Uani 1 1 d . . . . .
Cl3 Cl 0.1857(3) 0.2430(2) 1.1450(2) 0.0394(12) Uiso 0.307(4) 1 d . . P A 1
Cl4 Cl 0.3793(2) 0.28694(14) 1.08897(18) 0.0272(8) Uiso 0.307(4) 1 d . . P A 1
Cl5 Cl 0.1827(4) 0.2242(2) 1.0177(2) 0.0584(13) Uiso 0.307(4) 1 d . . P A 1
O1 O 0.66763(15) 0.46391(9) 0.90617(9) 0.0224(5) Uani 1 1 d . . . . .
O2 O 0.59840(15) 0.03001(9) 0.76197(10) 0.0230(5) Uani 1 1 d . . . . .
Cl6 Cl 0.3830(3) 0.26538(19) 0.96524(19) 0.0573(13) Uiso 0.307(4) 1 d . . P A 1
O3 O 0.90273(15) 0.60332(10) 0.28355(9) 0.0226(5) Uani 1 1 d . . . . .
O4 O 0.94893(15) 0.57819(10) 0.73433(10) 0.0235(5) Uani 1 1 d . . . . .
O5 O 0.91180(16) 0.17949(10) 0.94496(10) 0.0261(5) Uani 1 1 d . . . . .
N1 N 0.84242(16) 0.30008(11) 0.69312(11) 0.0162(5) Uani 1 1 d . . . . .
O6 O 0.94696(15) 0.64954(10) 0.62555(10) 0.0252(5) Uani 1 1 d . . . . .
O7 O 0.60972(15) 0.03776(10) 0.85972(10) 0.0245(5) Uani 1 1 d . . . . .
O8 O 0.55654(15) 0.40859(10) 0.32683(10) 0.0247(5) Uani 1 1 d . . . . .
O9 O 0.87073(15) 0.51717(10) 0.25934(9) 0.0230(5) Uani 1 1 d . . . . .
O10 O 0.55904(15) 0.29472(10) 0.38130(10) 0.0234(5) Uani 1 1 d . . . . .
O11 O 0.90195(15) 0.09092(10) 0.91886(10) 0.0253(5) Uani 1 1 d . . . . .
O12 O 0.64800(16) 0.35263(10) 0.96368(9) 0.0245(5) Uani 1 1 d . . . . .
N2 N 0.68148(16) 0.38001(11) 0.71009(11) 0.0159(5) Uani 1 1 d . . . . .
N3 N 0.87052(16) 0.36945(11) 0.73323(11) 0.0168(5) Uani 1 1 d . . . . .
N4 N 0.85384(16) 0.42269(11) 0.62840(11) 0.0171(5) Uani 1 1 d . . . . .
O13 O 0.62574(14) 0.72553(9) 0.52679(10) 0.0218(5) Uani 1 1 d . . . . .
O14 O 0.59443(14) 0.71722(9) 0.43367(10) 0.0224(5) Uani 1 1 d . . . . .
N5 N 0.66622(16) 0.27698(11) 0.78041(11) 0.0167(5) Uani 1 1 d . . . . .
N6 N 0.65061(16) 0.36702(11) 0.56248(11) 0.0162(5) Uani 1 1 d . . . . .
O15 O 0.85333(18) 0.04721(10) 0.57675(11) 0.0338(6) Uani 1 1 d . . . . .
N7 N 0.86691(16) 0.50139(11) 0.52892(11) 0.0183(5) Uani 1 1 d . . . . .
N8 N 0.63716(16) 0.47258(11) 0.49681(11) 0.0179(5) Uani 1 1 d . . . . .
N9 N 0.82144(16) 0.28712(11) 0.59016(11) 0.0166(5) Uani 1 1 d . . . . .
N10 N 0.82466(16) 0.33808(11) 0.48273(11) 0.0178(5) Uani 1 1 d . . . . .
N11 N 0.83400(16) 0.40969(11) 0.52582(11) 0.0169(5) Uani 1 1 d . . . . .
N12 N 0.66257(15) 0.28613(11) 0.67974(11) 0.0158(5) Uani 1 1 d . . . . .
N13 N 0.67051(16) 0.46096(11) 0.59234(11) 0.0171(5) Uani 1 1 d . . . . .
N14 N 0.67746(16) 0.48861(11) 0.67492(11) 0.0175(5) Uani 1 1 d . . . . .
N15 N 0.63457(16) 0.26041(11) 0.60051(11) 0.0167(5) Uani 1 1 d . . . . .
N16 N 0.83930(16) 0.20489(11) 0.68559(11) 0.0168(5) Uani 1 1 d . . . . .
O16 O 0.8428(2) 0.11788(11) 0.46968(11) 0.0401(7) Uani 1 1 d . . . . .
C1 C 0.67600(19) 0.42094(13) 0.78007(13) 0.0169(6) Uani 1 1 d . . . . .
C2 C 0.61308(19) 0.33051(13) 0.49870(13) 0.0180(6) Uani 1 1 d . . . . .
C114 C 0.4320(3) 0.4078(2) 0.6603(2) 0.0475(11) Uani 1 1 d . . . . .
H123 H 0.464801 0.426094 0.623833 0.057 Uiso 1 1 calc R U . . .
C115 C 0.8362(3) 0.15392(17) 0.40819(16) 0.0435(11) Uani 1 1 d . . . . .
H124 H 0.873972 0.185225 0.392440 0.052 Uiso 1 1 calc R U . . .
H125 H 0.779561 0.172362 0.403797 0.052 Uiso 1 1 calc R U . . .
C116 C 1.0019(2) 0.36224(18) 0.95858(17) 0.0347(8) Uani 1 1 d . . . . .
H126 H 1.041007 0.352570 0.984392 0.042 Uiso 1 1 calc R U . . .
C117 C 0.3457(2) 0.42063(16) 0.66835(18) 0.0318(8) Uani 1 1 d . . . . .
H127 H 0.318344 0.447616 0.637057 0.038 Uiso 1 1 calc R U . . .
C118 C 0.8591(3) 0.38928(18) 0.93985(18) 0.0369(9) Uani 1 1 d . . . . .
H128 H 0.803056 0.397647 0.952778 0.044 Uiso 1 1 calc R U . . .
C119 C 0.5656(3) 0.14081(15) 0.38370(16) 0.0300(8) Uani 1 1 d . . . . .
H129 H 0.519095 0.126340 0.415062 0.036 Uiso 1 1 calc R U . . .
H130 H 0.616979 0.124364 0.400755 0.036 Uiso 1 1 calc R U . . .
C120 C 0.5762(2) -0.04053(14) 0.72390(15) 0.0256(7) Uani 1 1 d . . . . .
H131 H 0.529085 -0.051308 0.755598 0.031 Uiso 1 1 calc R U . . .
H132 H 0.561400 -0.043842 0.689501 0.031 Uiso 1 1 calc R U . . .
C121 C 0.4896(3) 0.65979(17) 0.77400(17) 0.0377(9) Uani 1 1 d . . . . .
H133 H 0.466668 0.656463 0.742902 0.057 Uiso 1 1 calc R U . . .
H134 H 0.466336 0.696323 0.778587 0.057 Uiso 1 1 calc R U . . .
H135 H 0.476163 0.626396 0.810737 0.057 Uiso 1 1 calc R U . . .
C122 C 0.7141(3) 0.69129(18) 0.7608(2) 0.0444(10) Uani 1 1 d . . . . .
H136 H 0.742812 0.713336 0.772493 0.053 Uiso 1 1 calc R U . . .
C123 C 0.6509(3) -0.08431(16) 0.74379(18) 0.0341(8) Uani 1 1 d . . . . .
H137 H 0.666650 -0.080363 0.777575 0.041 Uiso 1 1 calc R U . . .
H138 H 0.697635 -0.074299 0.711713 0.041 Uiso 1 1 calc R U . . .
C124 C 0.8746(2) -0.05736(14) 0.63182(16) 0.0295(8) Uani 1 1 d . . . . .
H139 H 0.921323 -0.059196 0.601659 0.035 Uiso 1 1 calc R U . . .
H140 H 0.824380 -0.062358 0.619742 0.035 Uiso 1 1 calc R U . . .
C125 C 0.6081(3) 0.21541(16) 1.10337(16) 0.0349(9) Uani 1 1 d . . . . .
H141 H 0.557534 0.206848 1.094663 0.042 Uiso 1 1 calc R U . . .
H142 H 0.654036 0.189250 1.093480 0.042 Uiso 1 1 calc R U . . .
C126 C 0.9011(2) 0.76745(15) 0.24655(16) 0.0283(7) Uani 1 1 d . . . . .
H143 H 0.952986 0.766374 0.260374 0.034 Uiso 1 1 calc R U . . .
H144 H 0.855441 0.769408 0.277366 0.034 Uiso 1 1 calc R U . . .
C127 C 0.9327(3) 0.20122(18) 1.02655(17) 0.0388(9) Uani 1 1 d . . . . .
H145 H 0.968646 0.164059 1.036845 0.047 Uiso 1 1 calc R U . . .
H146 H 0.957539 0.228952 1.035859 0.047 Uiso 1 1 calc R U . . .
C128 C 0.8708(3) -0.12180(17) 1.03318(18) 0.0437(10) Uani 1 1 d . . . . .
H147 H 0.925639 -0.128555 1.044336 0.066 Uiso 1 1 calc R U . . .
H148 H 0.856452 -0.157785 1.032468 0.066 Uiso 1 1 calc R U . . .
H149 H 0.830886 -0.110617 1.061593 0.066 Uiso 1 1 calc R U . . .
C129 C 0.7149(3) 0.12568(17) 0.98843(17) 0.0349(8) Uani 1 1 d . . . . .
H150 H 0.772831 0.118745 0.982532 0.042 Uiso 1 1 calc R U . . .
C130 C 0.5831(3) 0.10574(18) 1.05438(16) 0.0358(9) Uani 1 1 d . . . . .
C131 C 1.1174(2) 0.34582(18) 0.88062(18) 0.0365(9) Uani 1 1 d . . . . .
H151 H 1.153957 0.355926 0.900274 0.055 Uiso 1 1 calc R U . . .
H152 H 1.130301 0.366890 0.838280 0.055 Uiso 1 1 calc R U . . .
H153 H 1.124933 0.303505 0.890300 0.055 Uiso 1 1 calc R U . . .
C132 C 0.9274(3) 0.29603(17) 0.28925(19) 0.0381(9) Uani 1 1 d . . . . .
H154 H 0.985288 0.292438 0.286579 0.046 Uiso 1 1 calc R U . . .
C133 C 0.9321(3) 0.86755(16) 0.51172(19) 0.0385(9) Uani 1 1 d . . . . .
H155 H 0.886517 0.872355 0.540770 0.058 Uiso 1 1 calc R U . . .
H156 H 0.925437 0.898574 0.473334 0.058 Uiso 1 1 calc R U . . .
H157 H 0.983908 0.870037 0.522763 0.058 Uiso 1 1 calc R U . . .
C134 C 0.6305(3) -0.03789(16) 1.02268(15) 0.0312(8) Uani 1 1 d . . . . .
H158 H 0.685770 -0.026761 1.019974 0.037 Uiso 1 1 calc R U . . .
H159 H 0.589937 -0.011999 1.037491 0.037 Uiso 1 1 calc R U . . .
C135 C 0.7921(3) 0.31980(16) 0.33648(18) 0.0362(9) Uani 1 1 d . . . . .
H160 H 0.759213 0.331770 0.365462 0.043 Uiso 1 1 calc R U . . .
C136 C 0.6876(3) 0.87829(17) 0.5894(2) 0.0400(9) Uani 1 1 d . . . . .
H161 H 0.726080 0.895461 0.553680 0.060 Uiso 1 1 calc R U . . .
H162 H 0.704005 0.884117 0.621509 0.060 Uiso 1 1 calc R U . . .
H163 H 0.632314 0.897361 0.583118 0.060 Uiso 1 1 calc R U . . .
C137 C 0.1441(3) -0.03091(17) 1.22801(16) 0.0332(8) Uani 1 1 d . . . . .
H164 H 0.171550 -0.069126 1.242673 0.040 Uiso 1 1 calc R U . . .
C138 C 0.9328(3) 0.80635(15) 0.50897(16) 0.0309(8) Uani 1 1 d . . . . .
H165 H 0.880639 0.804333 0.497193 0.037 Uiso 1 1 calc R U . . .
H166 H 0.977976 0.802198 0.478793 0.037 Uiso 1 1 calc R U . . .
C139 C 1.1618(2) 0.32934(17) 0.55170(16) 0.0306(8) Uani 1 1 d . . . . .
H167 H 1.196134 0.360210 0.530351 0.037 Uiso 1 1 calc R U . . .
C140 C 0.7584(3) 0.65706(17) 0.72983(18) 0.0384(9) Uani 1 1 d . . . . .
H168 H 0.816315 0.656486 0.720291 0.046 Uiso 1 1 calc R U . . .
C141 C 0.1490(3) 0.0749(2) 1.17277(19) 0.0433(10) Uani 1 1 d . . . . .
H169 H 0.179766 0.107636 1.150253 0.052 Uiso 1 1 calc R U . . .
C142 C 0.8780(3) 0.31392(15) 0.33215(18) 0.0357(9) Uani 1 1 d . . . . .
H170 H 0.902956 0.322026 0.358250 0.043 Uiso 1 1 calc R U . . .
C143 C 0.4687(3) 0.3641(2) 0.7124(3) 0.0584(15) Uani 1 1 d . . . . .
H171 H 0.526221 0.353963 0.708514 0.070 Uiso 1 1 calc R U . . .
C144 C 0.7549(3) 0.30792(19) 0.2978(2) 0.0450(10) Uani 1 1 d . . . . .
H172 H 0.696955 0.312168 0.300631 0.054 Uiso 1 1 calc R U . . .
C145 C 0.1896(3) 0.01810(18) 1.19442(17) 0.0357(9) Uani 1 1 d . . . . .
H173 H 0.247527 0.012675 1.186460 0.043 Uiso 1 1 calc R U . . .
C146 C 0.9730(3) 0.5845(2) 0.92559(19) 0.0494(11) Uani 1 1 d . . . . .
H174 H 1.029595 0.594438 0.910224 0.074 Uiso 1 1 calc R U . . .
H175 H 0.968152 0.561922 0.967852 0.074 Uiso 1 1 calc R U . . .
H176 H 0.936150 0.620658 0.917542 0.074 Uiso 1 1 calc R U . . .
C147 C 0.0566(3) -0.02258(19) 1.23978(17) 0.0378(9) Uani 1 1 d . . . . .
C148 C 0.8912(3) 0.2834(2) 0.2502(2) 0.0473(11) Uani 1 1 d . . . . .
C149 C 0.5409(3) 0.1366(2) 0.56526(18) 0.0506(12) Uani 1 1 d . . . . .
H177 H 0.541266 0.171825 0.570607 0.061 Uiso 1 1 calc R U . . .
C150 C 1.1851(3) 0.1595(2) 0.6307(2) 0.0508(11) Uani 1 1 d . . . . .
H178 H 1.242435 0.157534 0.612638 0.076 Uiso 1 1 calc R U . . .
H179 H 1.154794 0.134513 0.622075 0.076 Uiso 1 1 calc R U . . .
H180 H 1.182609 0.146020 0.673071 0.076 Uiso 1 1 calc R U . . .
C151 C 0.6345(3) -0.14921(17) 0.7614(2) 0.0447(11) Uani 1 1 d . . . . .
H181 H 0.588048 -0.159348 0.792906 0.067 Uiso 1 1 calc R U . . .
H182 H 0.683315 -0.175128 0.774802 0.067 Uiso 1 1 calc R U . . .
H183 H 0.621901 -0.153950 0.727526 0.067 Uiso 1 1 calc R U . . .
C152 C 0.0635(3) 0.0833(2) 1.1844(2) 0.0476(11) Uani 1 1 d . . . . .
H184 H 0.036396 0.121615 1.169698 0.057 Uiso 1 1 calc R U . . .
C153 C 0.6713(3) 0.7829(2) 0.2395(2) 0.0462(10) Uani 1 1 d . . . . .
H185 H 0.703878 0.811445 0.240590 0.069 Uiso 1 1 calc R U . . .
H186 H 0.670326 0.789332 0.198860 0.069 Uiso 1 1 calc R U . . .
H187 H 0.695844 0.743110 0.260021 0.069 Uiso 1 1 calc R U . . .
C154 C 0.6882(3) 0.81148(16) 0.60497(18) 0.0335(8) Uani 1 1 d . . . . .
H188 H 0.650067 0.794194 0.641514 0.040 Uiso 1 1 calc R U . . .
H189 H 0.743849 0.792300 0.612041 0.040 Uiso 1 1 calc R U . . .
C155 C 0.7962(3) 0.48218(19) 0.09352(17) 0.0404(9) Uani 1 1 d . . . . .
H190 H 0.755453 0.516224 0.084106 0.061 Uiso 1 1 calc R U . . .
H191 H 0.779905 0.452195 0.083387 0.061 Uiso 1 1 calc R U . . .
H192 H 0.849752 0.494195 0.071196 0.061 Uiso 1 1 calc R U . . .
C156 C 0.0183(3) 0.0357(2) 1.2173(2) 0.0431(10) Uani 1 1 d . . . . .
H193 H -0.039628 0.042012 1.225079 0.052 Uiso 1 1 calc R U . . .
C157 C 0.8925(3) 0.82381(17) 0.18977(18) 0.0394(9) Uani 1 1 d . . . . .
H194 H 0.938359 0.822649 0.159386 0.059 Uiso 1 1 calc R U . . .
H195 H 0.893124 0.858565 0.198070 0.059 Uiso 1 1 calc R U . . .
H196 H 0.840792 0.825549 0.176261 0.059 Uiso 1 1 calc R U . . .
C158 C 0.6698(3) 0.09624(18) 1.04357(17) 0.0367(9) Uani 1 1 d . . . . .
H197 H 0.698148 0.069300 1.074335 0.044 Uiso 1 1 calc R U . . .
C159 C 1.1965(2) 0.27034(18) 0.57382(16) 0.0329(8) Uani 1 1 d . . . . .
H198 H 1.254163 0.262086 0.566956 0.039 Uiso 1 1 calc R U . . .
C160 C 0.5370(3) 0.57385(19) 0.9461(2) 0.0453(10) Uani 1 1 d . . . . .
H199 H 0.545000 0.613511 0.916708 0.068 Uiso 1 1 calc R U . . .
H200 H 0.494725 0.575936 0.978133 0.068 Uiso 1 1 calc R U . . .
H201 H 0.519765 0.550450 0.928172 0.068 Uiso 1 1 calc R U . . .
C161 C 0.5985(3) 0.2017(2) 1.16998(17) 0.0505(12) Uani 1 1 d . . . . .
H202 H 0.647615 0.211162 1.178747 0.076 Uiso 1 1 calc R U . . .
H203 H 0.591264 0.159957 1.192339 0.076 Uiso 1 1 calc R U . . .
H204 H 0.550482 0.225256 1.180697 0.076 Uiso 1 1 calc R U . . .
C162 C 0.6237(3) -0.10262(18) 1.06650(18) 0.0447(10) Uani 1 1 d . . . . .
H205 H 0.569438 -0.114068 1.068696 0.067 Uiso 1 1 calc R U . . .
H206 H 0.631494 -0.106402 1.105206 0.067 Uiso 1 1 calc R U . . .
H207 H 0.665927 -0.128161 1.053199 0.067 Uiso 1 1 calc R U . . .
C163 C 0.5603(3) 0.5559(2) 0.12069(16) 0.0448(10) Uani 1 1 d . . . . .
H208 H 0.603834 0.529909 0.109225 0.067 Uiso 1 1 calc R U . . .
H209 H 0.568755 0.596784 0.094916 0.067 Uiso 1 1 calc R U . . .
H210 H 0.507025 0.546889 0.117479 0.067 Uiso 1 1 calc R U . . .
C164 C 0.5641(3) 0.11928(18) 0.33447(19) 0.0486(12) Uani 1 1 d . . . . .
H211 H 0.513610 0.135964 0.317159 0.073 Uiso 1 1 calc R U . . .
H212 H 0.566046 0.076400 0.350964 0.073 Uiso 1 1 calc R U . . .
H213 H 0.611561 0.131934 0.304297 0.073 Uiso 1 1 calc R U . . .
C165 C 0.8033(3) 0.2897(2) 0.2547(2) 0.0533(12) Uani 1 1 d . . . . .
H214 H 0.777800 0.281642 0.228774 0.064 Uiso 1 1 calc R U . . .
C166 C 0.8928(3) -0.16978(16) 0.68849(19) 0.0425(10) Uani 1 1 d . . . . .
H215 H 0.842009 -0.173721 0.677199 0.064 Uiso 1 1 calc R U . . .
H216 H 0.899907 -0.200397 0.727017 0.064 Uiso 1 1 calc R U . . .
H217 H 0.939369 -0.173847 0.659714 0.064 Uiso 1 1 calc R U . . .
C167 C 0.4212(4) 0.3376(3) 0.7663(3) 0.0603(13) Uani 1 1 d . . . . .
C168 C 0.3020(3) 0.39211(18) 0.72410(19) 0.0408(9) Uani 1 1 d . . . . .
H218 H 0.244251 0.400322 0.729674 0.049 Uiso 1 1 calc R U . . .
C169 C 0.4656(4) 0.1164(2) 0.57054(19) 0.0549(13) Uani 1 1 d . . . . .
H219 H 0.416559 0.138447 0.578659 0.066 Uiso 1 1 calc R U . . .
C170 C 0.5329(3) 0.0337(2) 0.55233(18) 0.0471(11) Uani 1 1 d . . . . .
H220 H 0.528776 -0.001609 0.548220 0.057 Uiso 1 1 calc R U . . .
C171 C 0.5361(3) 0.0742(2) 1.11546(19) 0.0505(11) Uani 1 1 d . . . . .
H221 H 0.513373 0.040131 1.116462 0.076 Uiso 1 1 calc R U . . .
H222 H 0.491537 0.101129 1.124348 0.076 Uiso 1 1 calc R U . . .
H223 H 0.573589 0.061136 1.144524 0.076 Uiso 1 1 calc R U . . .
C172 C 0.3398(3) 0.3519(2) 0.7721(2) 0.0564(13) Uani 1 1 d . . . . .
H224 H 0.307300 0.334727 0.809007 0.068 Uiso 1 1 calc R U . . .
C173 C 0.8496(3) 0.1897(3) 1.0631(2) 0.0615(14) Uani 1 1 d . . . . .
H225 H 0.827346 0.158956 1.056682 0.074 Uiso 1 1 calc R U . . .
H226 H 0.812086 0.225878 1.049788 0.074 Uiso 1 1 calc R U . . .
C174 C 0.8597(5) 0.1117(2) 0.3753(2) 0.083(2) Uani 1 1 d . . . . .
H227 H 0.851641 0.134553 0.334026 0.100 Uiso 1 1 calc R U . . .
H228 H 0.918977 0.099172 0.375450 0.100 Uiso 1 1 calc R U . . .
C175 C 0.0049(3) -0.0745(2) 1.2759(2) 0.0494(11) Uani 1 1 d . . . . .
H229 H -0.019490 -0.072193 1.313366 0.074 Uiso 1 1 calc R U . . .
H230 H 0.039883 -0.111362 1.282778 0.074 Uiso 1 1 calc R U . . .
H231 H -0.038713 -0.073189 1.254449 0.074 Uiso 1 1 calc R U . . .
C176 C 0.6160(4) 0.1074(3) 0.5525(2) 0.076(2) Uani 1 1 d . . . . .
H232 H 0.666852 0.122032 0.548065 0.092 Uiso 1 1 calc R U . . .
C177 C 0.8481(4) 0.0199(3) 0.3611(3) 0.0742(17) Uani 1 1 d . . . . .
H233 H 0.842258 0.042147 0.319842 0.111 Uiso 1 1 calc R U . . .
H234 H 0.814962 -0.013628 0.377166 0.111 Uiso 1 1 calc R U . . .
H235 H 0.905737 0.005691 0.364589 0.111 Uiso 1 1 calc R U . . .
C178 C 0.4609(3) 0.0653(2) 0.56425(19) 0.0519(12) Uani 1 1 d . . . . .
C179 C 0.7927(3) 0.9898(2) 0.1720(2) 0.0542(12) Uani 1 1 d . . . . .
C180 C 0.8710(3) 1.0010(3) 0.1260(2) 0.0598(13) Uani 1 1 d . . . . .
H236 H 0.887054 0.967132 0.115153 0.090 Uiso 1 1 calc R U . . .
H237 H 0.915421 1.007075 0.142402 0.090 Uiso 1 1 calc R U . . .
H238 H 0.859859 1.036022 0.091205 0.090 Uiso 1 1 calc R U . . .
C181 C 0.6105(4) 0.0501(3) 0.5460(2) 0.0684(17) Uani 1 1 d . . . . .
H239 H 0.658236 0.026907 0.537974 0.082 Uiso 1 1 calc R U . . .
C182 C 0.8179(5) 0.0607(3) 0.3960(3) 0.091(2) Uani 1 1 d . . . . .
H240 H 0.758720 0.072582 0.394265 0.110 Uiso 1 1 calc R U . . .
H241 H 0.824450 0.037716 0.437510 0.110 Uiso 1 1 calc R U . . .
C183 C 0.3756(4) 0.0447(3) 0.5693(3) 0.0715(16) Uani 1 1 d . . . . .
H242 H 0.341571 0.044747 0.605485 0.107 Uiso 1 1 calc R U . . .
H243 H 0.382771 0.004996 0.569835 0.107 Uiso 1 1 calc R U . . .
H244 H 0.348729 0.071483 0.535795 0.107 Uiso 1 1 calc R U . . .
C184 C 0.4603(4) 0.2916(3) 0.8211(3) 0.0808(19) Uani 1 1 d . . . . .
H245 H 0.486504 0.312113 0.837716 0.121 Uiso 1 1 calc R U . . .
H246 H 0.501423 0.264564 0.809050 0.121 Uiso 1 1 calc R U . . .
H247 H 0.417387 0.269379 0.850490 0.121 Uiso 1 1 calc R U . . .
C185 C 0.8513(4) 0.1698(4) 1.1296(2) 0.095(2) Uani 1 1 d . . . . .
H248 H 0.890621 0.135283 1.142761 0.142 Uiso 1 1 calc R U . . .
H249 H 0.796593 0.159966 1.151148 0.142 Uiso 1 1 calc R U . . .
H250 H 0.867618 0.201674 1.136894 0.142 Uiso 1 1 calc R U . . .
C186 C 0.7352(4) 0.9544(3) 0.1744(4) 0.096(3) Uani 1 1 d . . . . .
H251 H 0.743604 0.936721 0.146884 0.115 Uiso 1 1 calc R U . . .
C187 C 0.7064(5) 1.0075(5) 0.2549(3) 0.133(4) Uani 1 1 d . . . . .
H252 H 0.696937 1.026271 0.281612 0.160 Uiso 1 1 calc R U . . .
C188 C 0.7772(4) 1.0161(4) 0.2127(3) 0.102(3) Uani 1 1 d . . . . .
H253 H 0.815680 1.040523 0.211787 0.122 Uiso 1 1 calc R U . . .
C189 C 0.9455(6) 0.2621(4) 0.2030(4) 0.119(3) Uani 1 1 d . . . . .
H254 H 0.996397 0.281573 0.188827 0.179 Uiso 1 1 calc R U . . .
H255 H 0.915388 0.272018 0.170305 0.179 Uiso 1 1 calc R U . . .
H256 H 0.958615 0.219589 0.220584 0.179 Uiso 1 1 calc R U . . .
C190 C 0.6509(5) 0.9711(4) 0.2566(4) 0.126(4) Uani 1 1 d . . . . .
H257 H 0.603225 0.964777 0.285069 0.151 Uiso 1 1 calc R U . . .
C191 C 0.6636(5) 0.9439(3) 0.2175(6) 0.135(5) Uani 1 1 d . . . . .
H258 H 0.625593 0.918745 0.219276 0.162 Uiso 1 1 calc R U . . .
Cl7 Cl 0.1955(2) 0.25512(16) 1.14468(13) 0.0429(9) Uiso 0.485(5) 1 d . . P A 2
Cl8 Cl 0.38931(17) 0.28534(11) 1.07064(16) 0.0442(7) Uiso 0.485(5) 1 d . . P A 2
Cl9 Cl 0.14743(18) 0.23150(10) 1.03351(13) 0.0355(6) Uiso 0.485(5) 1 d . . P A 2
Cl10 Cl 0.3391(2) 0.26635(11) 0.95727(11) 0.0480(8) Uiso 0.485(5) 1 d . . P A 2
Cl11 Cl 0.3019(4) 0.2506(3) 0.9533(3) 0.0558(17) Uiso 0.207(3) 1 d . . P A 3
Cl12 Cl 0.4084(6) 0.2888(5) 1.0290(5) 0.100(3) Uiso 0.207(3) 1 d . . P A 3
Cl13 Cl 0.2417(6) 0.2817(4) 1.1287(4) 0.094(3) Uiso 0.207(3) 1 d . . P A 3
Cl14 Cl 0.1290(4) 0.2369(2) 1.0553(3) 0.0423(14) Uiso 0.207(3) 1 d . . P A 3
C3 C 0.63714(19) 0.18800(13) 0.70398(13) 0.0168(6) Uani 1 1 d . . . . .
C4 C 0.87031(19) 0.26102(14) 0.79076(13) 0.0183(6) Uani 1 1 d . . . . .
C5 C 0.84814(19) 0.44297(13) 0.42243(13) 0.0175(6) Uani 1 1 d . . . . .
C6 C 0.8272(2) 0.22859(13) 0.53586(14) 0.0187(6) Uani 1 1 d . . . . .
C7 C 0.64444(19) 0.19252(13) 0.75680(13) 0.0176(6) Uani 1 1 d . . . . .
C8 C 0.86951(18) 0.41836(13) 0.68251(13) 0.0166(6) Uani 1 1 d . . . . .
C9 C 0.68028(19) 0.43273(13) 0.71701(13) 0.0166(6) Uani 1 1 d . . . . .
C10 C 0.8510(2) 0.44917(14) 0.36389(13) 0.0196(6) Uani 1 1 d . . . . .
H10 H 0.841018 0.417549 0.355415 0.024 Uiso 1 1 calc R U . . .
C11 C 0.67363(19) 0.33481(13) 0.76611(13) 0.0168(6) Uani 1 1 d . . . . .
C12 C 0.84549(18) 0.23863(13) 0.71513(13) 0.0168(6) Uani 1 1 d . . . . .
C13 C 0.63492(18) 0.31562(13) 0.55827(13) 0.0165(6) Uani 1 1 d . . . . .
C14 C 0.86235(19) 0.21295(13) 0.77706(13) 0.0178(6) Uani 1 1 d . . . . .
C15 C 0.89098(19) 0.47617(13) 0.67718(14) 0.0186(6) Uani 1 1 d . . . . .
C16 C 0.67012(19) 0.35957(13) 0.81135(13) 0.0170(6) Uani 1 1 d . . . . .
C17 C 0.89055(19) 0.51459(13) 0.61770(13) 0.0181(6) Uani 1 1 d . . . . .
C18 C 0.82248(19) 0.28928(13) 0.53421(13) 0.0176(6) Uani 1 1 d . . . . .
C19 C 0.83285(19) 0.39250(13) 0.47957(13) 0.0177(6) Uani 1 1 d . . . . .
C20 C 0.83345(19) 0.18965(13) 0.59464(13) 0.0184(6) Uani 1 1 d . . . . .
C21 C 0.67477(19) 0.45901(14) 0.80933(13) 0.0183(6) Uani 1 1 d . . . . .
H21 H 0.678631 0.499865 0.788199 0.022 Uiso 1 1 calc R U . . .
C22 C 0.65298(19) 0.56240(13) 0.57549(13) 0.0181(6) Uani 1 1 d . . . . .
C23 C 0.61263(19) 0.39216(13) 0.46886(13) 0.0177(6) Uani 1 1 d . . . . .
C24 C 0.65009(19) 0.49341(13) 0.53620(13) 0.0168(6) Uani 1 1 d . . . . .
C25 C 0.64785(19) 0.61739(13) 0.57992(13) 0.0179(6) Uani 1 1 d . . . . .
H25 H 0.656629 0.620007 0.614599 0.022 Uiso 1 1 calc R U . . .
C26 C 0.86816(19) 0.47949(13) 0.58792(13) 0.0174(6) Uani 1 1 d . . . . .
C27 C 0.6676(2) 0.43355(14) 0.87120(14) 0.0192(6) Uani 1 1 d . . . . .
C28 C 0.8421(2) 0.12775(14) 0.61160(14) 0.0209(6) Uani 1 1 d . . . . .
H28 H 0.846170 0.101892 0.650881 0.025 Uiso 1 1 calc R U . . .
C29 C 0.66971(18) 0.50089(13) 0.61860(13) 0.0159(6) Uani 1 1 d . . . . .
C30 C 0.87177(19) 0.15420(13) 0.81844(13) 0.0189(6) Uani 1 1 d . . . . .
H30 H 0.866394 0.122086 0.809170 0.023 Uiso 1 1 calc R U . . .
C31 C 0.85944(19) 0.31528(13) 0.73696(13) 0.0172(6) Uani 1 1 d . . . . .
C32 C 0.63951(19) 0.55789(13) 0.52410(13) 0.0172(6) Uani 1 1 d . . . . .
C33 C 0.6186(2) 0.60838(13) 0.47457(14) 0.0191(6) Uani 1 1 d . . . . .
H33 H 0.608693 0.605054 0.440508 0.023 Uiso 1 1 calc R U . . .
C34 C 0.6356(2) 0.14349(13) 0.81125(14) 0.0194(6) Uani 1 1 d . . . . .
H34 H 0.639872 0.146687 0.846581 0.023 Uiso 1 1 calc R U . . .
C35 C 0.64614(18) 0.24748(13) 0.65657(13) 0.0160(6) Uani 1 1 d . . . . .
C36 C 0.8831(2) 0.54486(14) 0.39065(13) 0.0197(6) Uani 1 1 d . . . . .
H36 H 0.894342 0.575855 0.399567 0.024 Uiso 1 1 calc R U . . .
C37 C 0.8294(2) 0.20765(14) 0.49120(14) 0.0229(7) Uani 1 1 d . . . . .
H37 H 0.825177 0.233843 0.452049 0.027 Uiso 1 1 calc R U . . .
C38 C 0.66022(18) 0.25500(13) 0.74016(13) 0.0162(6) Uani 1 1 d . . . . .
C39 C 0.63572(19) 0.41386(13) 0.51039(13) 0.0168(6) Uani 1 1 d . . . . .
C40 C 0.6134(2) 0.08505(13) 0.75620(14) 0.0197(6) Uani 1 1 d . . . . .
C41 C 0.8895(2) 0.14528(14) 0.87413(14) 0.0204(6) Uani 1 1 d . . . . .
C42 C 0.9100(2) 0.57364(13) 0.59695(14) 0.0200(6) Uani 1 1 d . . . . .
H42 H 0.910187 0.599137 0.557086 0.024 Uiso 1 1 calc R U . . .
C43 C 0.62908(19) 0.66846(13) 0.53050(14) 0.0197(6) Uani 1 1 d . . . . .
C44 C 0.6201(2) 0.08945(13) 0.81088(14) 0.0200(6) Uani 1 1 d . . . . .
C45 C 0.9106(2) 0.49450(14) 0.71879(14) 0.0200(6) Uani 1 1 d . . . . .
H45 H 0.911118 0.468331 0.758380 0.024 Uiso 1 1 calc R U . . .
C46 C 0.86274(19) 0.49016(14) 0.43577(13) 0.0188(6) Uani 1 1 d . . . . .
C47 C 0.9290(2) 0.59304(13) 0.63796(14) 0.0202(6) Uani 1 1 d . . . . .
C48 C 0.82999(18) 0.22752(13) 0.62793(13) 0.0166(6) Uani 1 1 d . . . . .
C49 C 0.5929(2) 0.42163(14) 0.41124(13) 0.0201(6) Uani 1 1 d . . . . .
H49 H 0.592008 0.463022 0.391896 0.024 Uiso 1 1 calc R U . . .
C50 C 0.62194(19) 0.13446(13) 0.70249(14) 0.0178(6) Uani 1 1 d . . . . .
H50 H 0.617700 0.131951 0.666832 0.021 Uiso 1 1 calc R U . . .
C51 C 0.6600(2) 0.33373(14) 0.87352(13) 0.0196(6) Uani 1 1 d . . . . .
H51 H 0.654665 0.292982 0.894228 0.023 Uiso 1 1 calc R U . . .
C52 C 0.8691(2) 0.50410(14) 0.31838(13) 0.0194(6) Uani 1 1 d . . . . .
C53 C 0.85409(19) 0.46770(13) 0.50091(13) 0.0170(6) Uani 1 1 d . . . . .
C54 C 0.8869(2) 0.25320(14) 0.84667(14) 0.0198(6) Uani 1 1 d . . . . .
H54 H 0.891683 0.285722 0.855490 0.024 Uiso 1 1 calc R U . . .
C55 C 0.9295(2) 0.55321(14) 0.69913(14) 0.0207(6) Uani 1 1 d . . . . .
C56 C 0.8960(2) 0.19484(14) 0.88856(14) 0.0215(6) Uani 1 1 d . . . . .
C57 C 1.0757(2) 0.34203(17) 0.56159(15) 0.0291(8) Uani 1 1 d . . . . .
H57 H 1.052130 0.381393 0.546889 0.035 Uiso 1 1 calc R U . . .
C58 C 0.5615(2) 0.47164(14) 0.29136(14) 0.0245(7) Uani 1 1 d . . . . .
H58 H 0.614888 0.483423 0.291993 0.029 Uiso 1 1 calc R U . . .
H58A H 0.517294 0.494894 0.307060 0.029 Uiso 1 1 calc R U . . .
C59 C 0.5693(2) 0.23044(14) 0.40715(14) 0.0225(7) Uani 1 1 d . . . . .
H59 H 0.527276 0.215220 0.441806 0.027 Uiso 1 1 calc R U . . .
H59A H 0.624101 0.216641 0.419559 0.027 Uiso 1 1 calc R U . . .
C60 C 0.5947(2) 0.29482(14) 0.47178(14) 0.0205(6) Uani 1 1 d . . . . .
H60 H 0.594976 0.253520 0.491824 0.025 Uiso 1 1 calc R U . . .
C61 C 0.9022(2) 0.65605(13) 0.29554(14) 0.0216(7) Uani 1 1 d . . . . .
H61 H 0.951781 0.653754 0.312508 0.026 Uiso 1 1 calc R U . . .
H61A H 0.853384 0.659106 0.323811 0.026 Uiso 1 1 calc R U . . .
C62 C 0.8383(2) 0.47433(14) 0.24478(14) 0.0230(7) Uani 1 1 d . . . . .
H62 H 0.784247 0.464074 0.268520 0.028 Uiso 1 1 calc R U . . .
H62A H 0.876065 0.438043 0.253438 0.028 Uiso 1 1 calc R U . . .
C63 C 0.8382(2) 0.14600(15) 0.50768(15) 0.0280(8) Uani 1 1 d . . . . .
C64 C 0.5747(2) 0.38685(14) 0.38359(13) 0.0205(6) Uani 1 1 d . . . . .
C65 C 0.61313(19) 0.66394(13) 0.47818(14) 0.0191(6) Uani 1 1 d . . . . .
C66 C 0.8861(2) 0.55184(13) 0.33184(13) 0.0190(6) Uani 1 1 d . . . . .
C67 C 1.0252(2) 0.29557(18) 0.59355(16) 0.0311(8) Uani 1 1 d . . . . .
H67 H 0.967506 0.303846 0.600424 0.037 Uiso 1 1 calc R U . . .
C68 C 0.9538(2) 0.58160(16) 0.82828(15) 0.0270(7) Uani 1 1 d . . . . .
H68 H 0.912355 0.615835 0.820176 0.032 Uiso 1 1 calc R U . . .
H68A H 1.008542 0.596398 0.811980 0.032 Uiso 1 1 calc R U . . .
C69 C 0.5908(2) 0.02384(14) 0.70786(14) 0.0238(7) Uani 1 1 d . . . . .
H69 H 0.641565 0.034065 0.679556 0.029 Uiso 1 1 calc R U . . .
H69A H 0.544396 0.050499 0.689830 0.029 Uiso 1 1 calc R U . . .
C70 C 0.6581(2) 0.37097(14) 0.90348(13) 0.0205(6) Uani 1 1 d . . . . .
C71 C 0.8848(2) 0.03900(14) 0.91136(14) 0.0247(7) Uani 1 1 d . . . . .
H71 H 0.925975 0.031392 0.880805 0.030 Uiso 1 1 calc R U . . .
H71A H 0.829739 0.044950 0.899788 0.030 Uiso 1 1 calc R U . . .
C72 C 0.6734(2) 0.16568(15) 0.94184(16) 0.0295(8) Uani 1 1 d . . . . .
H72 H 0.703388 0.185482 0.904580 0.035 Uiso 1 1 calc R U . . .
C73 C 0.6287(3) 0.69284(17) 0.77427(18) 0.0400(10) Uani 1 1 d . . . . .
H73 H 0.600458 0.716221 0.794734 0.048 Uiso 1 1 calc R U . . .
C74 C 0.9388(2) 0.54288(15) 0.79787(14) 0.0237(7) Uani 1 1 d . . . . .
H74 H 0.978507 0.507621 0.806854 0.028 Uiso 1 1 calc R U . . .
H74A H 0.882742 0.530040 0.811706 0.028 Uiso 1 1 calc R U . . .
C75 C 0.5832(2) 0.66011(15) 0.75795(15) 0.0298(8) Uani 1 1 d . . . . .
C76 C 0.8445(2) 0.10617(14) 0.56784(15) 0.0256(7) Uani 1 1 d . . . . .
C77 C 0.5932(2) 0.71718(14) 0.37589(14) 0.0244(7) Uani 1 1 d . . . . .
H77 H 0.548704 0.694604 0.377653 0.029 Uiso 1 1 calc R U . . .
H77A H 0.646033 0.699208 0.362297 0.029 Uiso 1 1 calc R U . . .
C78 C 0.9493(2) 0.54731(18) 0.89559(16) 0.0333(8) Uani 1 1 d . . . . .
H78 H 0.986790 0.510957 0.903663 0.040 Uiso 1 1 calc R U . . .
H78A H 0.892912 0.535960 0.912435 0.040 Uiso 1 1 calc R U . . .
C79 C 0.9004(2) 0.71022(14) 0.23721(14) 0.0242(7) Uani 1 1 d . . . . .
H79 H 0.850545 0.712238 0.220691 0.029 Uiso 1 1 calc R U . . .
H79A H 0.948710 0.706281 0.208921 0.029 Uiso 1 1 calc R U . . .
C80 C 0.6561(2) 0.73268(14) 0.57390(15) 0.0229(7) Uani 1 1 d . . . . .
H80 H 0.710539 0.710636 0.580080 0.028 Uiso 1 1 calc R U . . .
H80A H 0.617945 0.717445 0.610808 0.028 Uiso 1 1 calc R U . . .
C81 C 0.5787(2) 0.78210(15) 0.33399(15) 0.0279(7) Uani 1 1 d . . . . .
H81 H 0.524280 0.798461 0.347197 0.033 Uiso 1 1 calc R U . . .
H81A H 0.620518 0.804622 0.336168 0.033 Uiso 1 1 calc R U . . .
C82 C 0.8845(2) 0.39045(16) 0.88258(16) 0.0315(8) Uani 1 1 d . . . . .
H82 H 0.845183 0.399771 0.857008 0.038 Uiso 1 1 calc R U . . .
C83 C 0.6280(2) 0.62560(15) 0.72721(15) 0.0291(8) Uani 1 1 d . . . . .
H83 H 0.599320 0.603382 0.715734 0.035 Uiso 1 1 calc R U . . .
C84 C 0.9677(2) 0.37787(15) 0.86352(16) 0.0288(8) Uani 1 1 d . . . . .
H84 H 0.983854 0.379098 0.825037 0.035 Uiso 1 1 calc R U . . .
C85 C 0.9285(3) 0.22687(16) 0.96035(16) 0.0371(9) Uani 1 1 d . . . . .
H85 H 0.884394 0.259306 0.950651 0.044 Uiso 1 1 calc R U . . .
H85A H 0.981110 0.242466 0.938079 0.044 Uiso 1 1 calc R U . . .
C86 C 0.6245(3) 0.28060(15) 1.06407(14) 0.0297(8) Uani 1 1 d . . . . .
H86 H 0.578549 0.307143 1.073282 0.036 Uiso 1 1 calc R U . . .
H86A H 0.675280 0.289516 1.072161 0.036 Uiso 1 1 calc R U . . .
C87 C 0.6626(2) 0.79888(14) 0.55570(15) 0.0247(7) Uani 1 1 d . . . . .
H87 H 0.608945 0.820789 0.546218 0.030 Uiso 1 1 calc R U . . .
H87A H 0.703403 0.812987 0.520110 0.030 Uiso 1 1 calc R U . . .
C88 C 0.5868(2) 0.17594(16) 0.95122(16) 0.0301(8) Uani 1 1 d . . . . .
H88 H 0.558749 0.202493 0.920062 0.036 Uiso 1 1 calc R U . . .
C89 C 0.8299(2) 0.50192(15) 0.17912(14) 0.0237(7) Uani 1 1 d . . . . .
H89 H 0.883218 0.515052 0.155814 0.028 Uiso 1 1 calc R U . . .
H89A H 0.789300 0.536661 0.171286 0.028 Uiso 1 1 calc R U . . .
C90 C 0.6227(2) 0.03588(14) 0.91633(14) 0.0232(7) Uani 1 1 d . . . . .
H90 H 0.580878 0.062748 0.928875 0.028 Uiso 1 1 calc R U . . .
H90A H 0.677632 0.047768 0.913244 0.028 Uiso 1 1 calc R U . . .
C91 C 0.9185(3) 0.37545(19) 0.97736(18) 0.0387(9) Uani 1 1 d . . . . .
H91 H 0.902223 0.375040 1.015536 0.046 Uiso 1 1 calc R U . . .
C92 C 0.6335(2) 0.29094(14) 0.99866(14) 0.0255(7) Uani 1 1 d . . . . .
H92 H 0.679939 0.265000 0.988971 0.031 Uiso 1 1 calc R U . . .
H92A H 0.582917 0.282050 0.990257 0.031 Uiso 1 1 calc R U . . .
C93 C 0.9385(2) 0.69432(14) 0.56675(14) 0.0235(7) Uani 1 1 d . . . . .
H93 H 0.885146 0.693340 0.555871 0.028 Uiso 1 1 calc R U . . .
H93A H 0.982846 0.687125 0.537590 0.028 Uiso 1 1 calc R U . . .
C94 C 0.6937(2) 0.54916(15) 0.92195(15) 0.0269(7) Uani 1 1 d . . . . .
H94 H 0.705632 0.590709 0.901627 0.032 Uiso 1 1 calc R U . . .
H94A H 0.741794 0.526722 0.940952 0.032 Uiso 1 1 calc R U . . .
C95 C 0.8888(2) -0.01302(15) 0.97117(15) 0.0292(8) Uani 1 1 d . . . . .
H95 H 0.849009 -0.003610 1.001306 0.035 Uiso 1 1 calc R U . . .
H95A H 0.944245 -0.018012 0.981860 0.035 Uiso 1 1 calc R U . . .
C96 C 0.8702(3) -0.07152(15) 0.97124(17) 0.0339(8) Uani 1 1 d . . . . .
H96 H 0.911676 -0.082364 0.942769 0.041 Uiso 1 1 calc R U . . .
H96A H 0.815775 -0.066378 0.958981 0.041 Uiso 1 1 calc R U . . .
C97 C 0.5761(2) 0.32339(14) 0.41407(14) 0.0202(6) Uani 1 1 d . . . . .
C98 C 0.5521(2) 0.48241(16) 0.22831(14) 0.0273(7) Uani 1 1 d . . . . .
H98 H 0.497243 0.472278 0.228300 0.033 Uiso 1 1 calc R U . . .
H98A H 0.593535 0.456074 0.214742 0.033 Uiso 1 1 calc R U . . .
C99 C 1.0602(2) 0.23701(18) 0.61522(16) 0.0343(8) Uani 1 1 d . . . . .
H99 H 1.025724 0.206177 0.636260 0.041 Uiso 1 1 calc R U . . .
C100 C 1.1466(3) 0.22359(17) 0.60593(17) 0.0338(8) Uani 1 1 d . . . . .
C101 C 0.5598(2) 0.20840(15) 0.36015(15) 0.0260(7) Uani 1 1 d . . . . .
H101 H 0.506203 0.224622 0.346389 0.031 Uiso 1 1 calc R U . . .
H102 H 0.603254 0.222991 0.326317 0.031 Uiso 1 1 calc R U . . .
C102 C 0.6152(2) -0.02838(14) 0.96067(14) 0.0259(7) Uani 1 1 d . . . . .
H103 H 0.655310 -0.054683 0.946150 0.031 Uiso 1 1 calc R U . . .
H104 H 0.559675 -0.039193 0.963411 0.031 Uiso 1 1 calc R U . . .
C103 C 0.5417(2) 0.14660(17) 1.00713(17) 0.0334(8) Uani 1 1 d . . . . .
H105 H 0.483838 0.154120 1.013199 0.040 Uiso 1 1 calc R U . . .
C104 C 0.6831(2) 0.52636(14) 0.87596(14) 0.0239(7) Uani 1 1 d . . . . .
H106 H 0.636559 0.549222 0.855264 0.029 Uiso 1 1 calc R U . . .
H107 H 0.733314 0.530750 0.846861 0.029 Uiso 1 1 calc R U . . .
C105 C 0.6185(3) 0.54486(17) 0.97014(16) 0.0334(8) Uani 1 1 d . . . . .
H108 H 0.612297 0.502975 0.994983 0.040 Uiso 1 1 calc R U . . .
H109 H 0.629339 0.563712 0.995194 0.040 Uiso 1 1 calc R U . . .
C106 C 0.5826(2) 0.79026(17) 0.26985(16) 0.0348(8) Uani 1 1 d . . . . .
H110 H 0.557338 0.829877 0.247878 0.042 Uiso 1 1 calc R U . . .
H111 H 0.550062 0.761261 0.268617 0.042 Uiso 1 1 calc R U . . .
C107 C 1.0278(2) 0.36334(15) 0.90110(16) 0.0281(7) Uani 1 1 d . . . . .
C108 C 0.8884(2) -0.10827(15) 0.69097(16) 0.0300(8) Uani 1 1 d . . . . .
H112 H 0.843106 -0.105203 0.721560 0.036 Uiso 1 1 calc R U . . .
H113 H 0.940117 -0.104400 0.702034 0.036 Uiso 1 1 calc R U . . .
C109 C 0.9437(2) 0.75439(14) 0.56872(15) 0.0245(7) Uani 1 1 d . . . . .
H114 H 0.997584 0.754717 0.579200 0.029 Uiso 1 1 calc R U . . .
H115 H 0.900699 0.759918 0.599471 0.029 Uiso 1 1 calc R U . . .
C110 C 0.8658(2) 0.00349(14) 0.63522(15) 0.0271(7) Uani 1 1 d . . . . .
H116 H 0.818445 0.006587 0.664508 0.033 Uiso 1 1 calc R U . . .
H117 H 0.915884 0.009682 0.646516 0.033 Uiso 1 1 calc R U . . .
C111 C 0.7145(3) 0.62380(16) 0.71344(16) 0.0332(8) Uani 1 1 d . . . . .
H118 H 0.743156 0.600288 0.693206 0.040 Uiso 1 1 calc R U . . .
C112 C 0.5622(3) 0.54682(17) 0.18485(16) 0.0347(8) Uani 1 1 d . . . . .
H119 H 0.614963 0.558144 0.187368 0.042 Uiso 1 1 calc R U . . .
H120 H 0.517689 0.572883 0.196324 0.042 Uiso 1 1 calc R U . . .
C113 C 0.8019(2) 0.45654(17) 0.16029(16) 0.0308(8) Uani 1 1 d . . . . .

loop_
_atom_site_aniso_label
_atom_site_aniso_U_11
_atom_site_aniso_U_22
_atom_site_aniso_U_33
_atom_site_aniso_U_23
_atom_site_aniso_U_13
_atom_site_aniso_U_12
Tb1 0.01621(7) 0.01166(7) 0.01384(7) -0.00576(5) -0.00334(5) -0.00129(5)
Sb1 0.04943(17) 0.02793(13) 0.04271(15) -0.01778(12) -0.00943(13) -0.00444(12)
Cl1 0.0687(8) 0.0299(5) 0.0532(6) -0.0155(5) 0.0030(6) -0.0019(5)
Cl2 0.0602(8) 0.0315(5) 0.1044(11) -0.0201(6) -0.0397(7) -0.0004(5)
O1 0.0357(13) 0.0165(11) 0.0177(11) -0.0087(9) -0.0043(9) -0.0033(9)
O2 0.0372(14) 0.0146(10) 0.0197(11) -0.0060(9) -0.0072(10) -0.0073(9)
O3 0.0337(13) 0.0184(11) 0.0161(10) -0.0057(9) -0.0030(9) -0.0069(9)
O4 0.0345(13) 0.0195(11) 0.0223(11) -0.0098(9) -0.0093(10) -0.0071(10)
O5 0.0406(14) 0.0202(11) 0.0193(11) -0.0046(9) -0.0150(10) -0.0035(10)
N1 0.0179(13) 0.0151(12) 0.0166(12) -0.0068(10) -0.0036(10) -0.0018(10)
O6 0.0414(14) 0.0148(11) 0.0220(11) -0.0056(9) -0.0091(10) -0.0088(10)
O7 0.0408(14) 0.0156(11) 0.0173(11) -0.0036(9) -0.0061(10) -0.0086(10)
O8 0.0374(14) 0.0211(11) 0.0190(11) -0.0075(9) -0.0128(10) -0.0024(10)
O9 0.0331(13) 0.0222(11) 0.0151(10) -0.0075(9) -0.0030(9) -0.0061(10)
O10 0.0343(13) 0.0192(11) 0.0229(11) -0.0105(9) -0.0120(10) -0.0029(10)
O11 0.0395(14) 0.0158(11) 0.0213(11) -0.0038(9) -0.0139(10) -0.0021(10)
O12 0.0414(14) 0.0173(11) 0.0156(11) -0.0066(9) -0.0038(10) -0.0044(10)
N2 0.0178(13) 0.0146(12) 0.0164(12) -0.0069(10) -0.0041(10) -0.0007(10)
N3 0.0183(13) 0.0160(12) 0.0172(12) -0.0065(10) -0.0046(10) -0.0023(10)
N4 0.0203(13) 0.0168(12) 0.0159(12) -0.0071(10) -0.0033(10) -0.0035(10)
O13 0.0310(13) 0.0134(10) 0.0220(11) -0.0068(9) -0.0081(9) -0.0001(9)
O14 0.0301(13) 0.0138(10) 0.0222(11) -0.0042(9) -0.0095(10) 0.0004(9)
N5 0.0194(13) 0.0156(12) 0.0172(12) -0.0081(10) -0.0028(10) -0.0020(10)
N6 0.0181(13) 0.0139(12) 0.0178(12) -0.0073(10) -0.0032(10) -0.0006(10)
O15 0.0632(18) 0.0155(11) 0.0274(13) -0.0104(10) -0.0148(12) -0.0005(11)
N7 0.0230(14) 0.0159(12) 0.0177(12) -0.0075(10) -0.0044(10) -0.0021(10)
N8 0.0217(13) 0.0153(12) 0.0183(12) -0.0067(10) -0.0071(10) -0.0007(10)
N9 0.0191(13) 0.0149(12) 0.0168(12) -0.0067(10) -0.0034(10) -0.0016(10)
N10 0.0224(14) 0.0152(12) 0.0169(12) -0.0067(10) -0.0028(10) -0.0034(10)
N11 0.0202(13) 0.0144(12) 0.0171(12) -0.0068(10) -0.0037(10) -0.0010(10)
N12 0.0161(12) 0.0155(12) 0.0172(12) -0.0074(10) -0.0051(10) 0.0007(10)
N13 0.0212(13) 0.0158(12) 0.0168(12) -0.0074(10) -0.0067(10) -0.0006(10)
N14 0.0204(13) 0.0147(12) 0.0184(12) -0.0075(10) -0.0037(10) -0.0003(10)
N15 0.0177(13) 0.0155(12) 0.0188(12) -0.0078(10) -0.0040(10) -0.0020(10)
N16 0.0173(13) 0.0166(12) 0.0179(12) -0.0076(10) -0.0037(10) -0.0010(10)
O16 0.085(2) 0.0190(12) 0.0227(12) -0.0119(10) -0.0160(13) -0.0031(13)
C1 0.0184(15) 0.0168(14) 0.0168(14) -0.0083(12) -0.0024(12) -0.0008(12)
C2 0.0196(15) 0.0177(14) 0.0181(14) -0.0072(12) -0.0039(12) -0.0035(12)
C114 0.038(2) 0.050(3) 0.077(3) -0.049(3) -0.001(2) -0.008(2)
C115 0.087(3) 0.0241(19) 0.0241(18) -0.0124(15) -0.017(2) 0.000(2)
C116 0.036(2) 0.040(2) 0.038(2) -0.0226(18) -0.0130(17) -0.0040(17)
C117 0.031(2) 0.0272(18) 0.043(2) -0.0181(16) -0.0122(16) 0.0009(15)
C118 0.031(2) 0.037(2) 0.042(2) -0.0164(18) -0.0040(17) -0.0012(17)
C119 0.043(2) 0.0230(17) 0.0265(17) -0.0109(14) -0.0073(16) -0.0025(15)
C120 0.0361(19) 0.0186(16) 0.0261(17) -0.0093(13) -0.0082(14) -0.0069(14)
C121 0.050(2) 0.031(2) 0.031(2) -0.0128(16) -0.0069(18) 0.0019(17)
C122 0.059(3) 0.030(2) 0.056(3) -0.0198(19) -0.030(2) -0.0004(19)
C123 0.042(2) 0.0219(17) 0.044(2) -0.0138(16) -0.0169(18) 0.0001(16)
C124 0.043(2) 0.0180(16) 0.0306(18) -0.0111(14) -0.0103(16) -0.0006(15)
C125 0.051(2) 0.0264(18) 0.0243(18) -0.0078(15) -0.0026(16) -0.0028(17)
C126 0.0319(19) 0.0217(17) 0.0288(18) -0.0068(14) -0.0051(15) -0.0032(14)
C127 0.060(3) 0.032(2) 0.030(2) -0.0132(16) -0.0212(19) 0.0006(19)
C128 0.063(3) 0.0232(19) 0.036(2) -0.0019(16) -0.007(2) -0.0069(19)
C129 0.038(2) 0.032(2) 0.039(2) -0.0175(17) -0.0054(17) -0.0067(16)
C130 0.048(2) 0.037(2) 0.0257(18) -0.0113(16) -0.0021(17) -0.0178(18)
C131 0.040(2) 0.036(2) 0.035(2) -0.0143(17) -0.0086(17) -0.0037(17)
C132 0.037(2) 0.0260(19) 0.046(2) -0.0087(17) -0.0058(18) -0.0033(16)
C133 0.053(3) 0.0179(17) 0.043(2) -0.0103(16) -0.0091(19) 0.0005(16)
C134 0.045(2) 0.0243(17) 0.0232(17) -0.0066(14) -0.0083(16) -0.0047(16)
C135 0.040(2) 0.0234(18) 0.040(2) -0.0074(16) -0.0030(17) -0.0062(16)
C136 0.046(2) 0.033(2) 0.053(3) -0.0255(19) -0.013(2) -0.0063(18)
C137 0.045(2) 0.033(2) 0.0265(18) -0.0149(16) -0.0080(16) -0.0061(17)
C138 0.043(2) 0.0198(16) 0.0292(18) -0.0076(14) -0.0114(16) 0.0008(15)
C139 0.0283(19) 0.038(2) 0.0282(18) -0.0137(16) -0.0005(15) -0.0108(16)
C140 0.043(2) 0.0271(19) 0.043(2) -0.0071(17) -0.0188(19) -0.0002(17)
C141 0.052(3) 0.040(2) 0.041(2) -0.0142(19) -0.014(2) -0.010(2)
C142 0.045(2) 0.0178(17) 0.042(2) -0.0072(15) -0.0106(18) -0.0032(16)
C143 0.028(2) 0.060(3) 0.121(5) -0.064(3) -0.040(3) 0.021(2)
C144 0.039(2) 0.040(2) 0.051(3) -0.009(2) -0.006(2) -0.0139(19)
C145 0.034(2) 0.046(2) 0.033(2) -0.0197(18) -0.0063(16) -0.0075(18)
C146 0.062(3) 0.065(3) 0.037(2) -0.036(2) -0.017(2) 0.005(2)
C147 0.047(2) 0.046(2) 0.0286(19) -0.0180(17) -0.0043(17) -0.0170(19)
C148 0.057(3) 0.038(2) 0.044(2) -0.0140(19) -0.003(2) -0.005(2)
C149 0.075(4) 0.051(3) 0.025(2) -0.0054(19) -0.009(2) -0.026(3)
C150 0.053(3) 0.042(2) 0.053(3) -0.016(2) -0.004(2) -0.002(2)
C151 0.066(3) 0.0215(19) 0.053(3) -0.0164(18) -0.028(2) 0.0058(18)
C152 0.058(3) 0.040(2) 0.052(3) -0.021(2) -0.021(2) -0.001(2)
C153 0.047(3) 0.039(2) 0.041(2) -0.0078(19) -0.001(2) 0.0003(19)
C154 0.039(2) 0.0261(18) 0.045(2) -0.0188(17) -0.0169(17) -0.0008(16)
C155 0.052(3) 0.049(2) 0.0282(19) -0.0182(18) -0.0170(18) -0.002(2)
C156 0.037(2) 0.052(3) 0.048(2) -0.026(2) -0.0151(19) 0.0044(19)
C157 0.039(2) 0.0242(19) 0.040(2) -0.0002(16) -0.0012(18) -0.0038(16)
C158 0.048(2) 0.035(2) 0.0286(19) -0.0092(16) -0.0108(17) -0.0075(18)
C159 0.0260(19) 0.044(2) 0.0314(19) -0.0179(17) -0.0015(15) -0.0052(16)
C160 0.044(2) 0.040(2) 0.049(3) -0.022(2) 0.006(2) -0.0015(19)
C161 0.080(4) 0.040(2) 0.026(2) -0.0079(18) -0.002(2) -0.010(2)
C162 0.065(3) 0.032(2) 0.029(2) 0.0032(16) -0.018(2) -0.009(2)
C163 0.042(2) 0.060(3) 0.0202(18) -0.0039(18) -0.0047(17) -0.001(2)
C164 0.087(4) 0.031(2) 0.038(2) -0.0200(18) -0.008(2) -0.015(2)
C165 0.066(3) 0.053(3) 0.045(3) -0.016(2) -0.014(2) -0.020(2)
C166 0.066(3) 0.0190(18) 0.039(2) -0.0092(16) -0.009(2) 0.0025(18)
C167 0.057(3) 0.063(3) 0.060(3) -0.023(3) -0.017(3) 0.001(3)
C168 0.041(2) 0.038(2) 0.046(2) -0.0148(19) -0.0184(19) -0.0032(18)
C169 0.083(4) 0.050(3) 0.028(2) -0.0078(19) -0.012(2) -0.012(3)
C170 0.061(3) 0.041(2) 0.031(2) -0.0064(18) -0.012(2) 0.002(2)
C171 0.057(3) 0.056(3) 0.035(2) -0.010(2) -0.004(2) -0.022(2)
C172 0.059(3) 0.054(3) 0.058(3) -0.017(2) -0.030(3) 0.004(2)
C173 0.054(3) 0.090(4) 0.041(3) -0.026(3) -0.018(2) 0.007(3)
C174 0.184(7) 0.041(3) 0.036(3) -0.021(2) -0.033(3) -0.005(4)
C175 0.051(3) 0.045(3) 0.053(3) -0.019(2) -0.002(2) -0.011(2)
C176 0.063(4) 0.123(6) 0.022(2) 0.007(3) -0.013(2) -0.037(4)
C177 0.108(5) 0.062(3) 0.080(4) -0.059(3) -0.015(3) 0.003(3)
C178 0.072(3) 0.044(3) 0.030(2) -0.0052(19) -0.012(2) -0.003(2)
C179 0.047(3) 0.056(3) 0.056(3) -0.015(2) -0.025(2) 0.007(2)
C180 0.060(3) 0.072(4) 0.048(3) -0.026(3) -0.013(2) 0.005(3)
C181 0.062(4) 0.085(4) 0.031(2) -0.001(2) -0.012(2) 0.017(3)
C182 0.148(7) 0.072(4) 0.084(4) -0.058(4) -0.028(4) -0.001(4)
C183 0.079(4) 0.068(4) 0.058(3) -0.009(3) -0.016(3) -0.016(3)
C184 0.059(4) 0.107(5) 0.057(3) -0.013(3) -0.011(3) -0.001(3)
C185 0.077(4) 0.155(7) 0.043(3) -0.036(4) -0.008(3) 0.005(4)
C186 0.067(4) 0.044(3) 0.182(8) -0.046(4) -0.030(5) 0.003(3)
C187 0.058(4) 0.264(13) 0.081(5) -0.077(7) 0.008(4) -0.020(6)
C188 0.051(3) 0.205(9) 0.084(5) -0.090(6) 0.000(3) -0.026(4)
C189 0.144(8) 0.114(7) 0.104(6) -0.052(5) -0.015(6) -0.005(6)
C190 0.054(4) 0.099(7) 0.133(8) 0.035(5) 0.002(5) 0.008(4)
C191 0.064(5) 0.041(4) 0.264(14) -0.023(6) -0.022(7) -0.008(3)
C3 0.0177(15) 0.0158(14) 0.0176(14) -0.0069(12) -0.0028(12) -0.0024(11)
C4 0.0178(15) 0.0196(15) 0.0183(15) -0.0071(12) -0.0049(12) -0.0021(12)
C5 0.0203(15) 0.0163(14) 0.0170(14) -0.0071(12) -0.0036(12) -0.0014(12)
C6 0.0228(16) 0.0146(14) 0.0198(15) -0.0076(12) -0.0029(12) -0.0023(12)
C7 0.0185(15) 0.0155(14) 0.0197(15) -0.0082(12) -0.0024(12) -0.0014(12)
C8 0.0151(14) 0.0168(14) 0.0199(14) -0.0079(12) -0.0047(12) -0.0023(11)
C9 0.0172(15) 0.0169(14) 0.0186(14) -0.0092(12) -0.0037(12) -0.0012(11)
C10 0.0263(17) 0.0169(14) 0.0171(14) -0.0087(12) -0.0023(12) -0.0017(12)
C11 0.0182(15) 0.0164(14) 0.0179(14) -0.0084(12) -0.0045(12) -0.0002(12)
C12 0.0157(14) 0.0164(14) 0.0183(14) -0.0067(12) -0.0029(11) -0.0007(11)
C13 0.0160(15) 0.0172(14) 0.0184(14) -0.0081(12) -0.0029(12) -0.0034(11)
C14 0.0167(15) 0.0181(14) 0.0197(15) -0.0079(12) -0.0049(12) -0.0002(12)
C15 0.0195(15) 0.0169(14) 0.0213(15) -0.0082(12) -0.0061(12) -0.0010(12)
C16 0.0182(15) 0.0171(14) 0.0181(14) -0.0092(12) -0.0041(12) -0.0001(12)
C17 0.0199(15) 0.0186(15) 0.0181(14) -0.0085(12) -0.0043(12) -0.0027(12)
C18 0.0160(15) 0.0192(15) 0.0192(14) -0.0090(12) -0.0021(12) -0.0026(12)
C19 0.0178(15) 0.0195(15) 0.0172(14) -0.0088(12) -0.0018(12) -0.0016(12)
C20 0.0205(16) 0.0179(15) 0.0193(15) -0.0093(12) -0.0035(12) -0.0018(12)
C21 0.0227(16) 0.0165(14) 0.0175(14) -0.0081(12) -0.0040(12) -0.0014(12)
C22 0.0185(15) 0.0158(14) 0.0202(15) -0.0070(12) -0.0044(12) -0.0002(12)
C23 0.0204(15) 0.0162(14) 0.0186(14) -0.0080(12) -0.0042(12) -0.0025(12)
C24 0.0164(15) 0.0152(14) 0.0172(14) -0.0047(11) -0.0036(11) -0.0005(11)
C25 0.0214(16) 0.0161(14) 0.0183(14) -0.0084(12) -0.0047(12) -0.0002(12)
C26 0.0165(15) 0.0162(14) 0.0217(15) -0.0088(12) -0.0039(12) -0.0026(11)
C27 0.0234(16) 0.0190(15) 0.0196(15) -0.0118(12) -0.0049(12) -0.0003(12)
C28 0.0287(17) 0.0158(14) 0.0198(15) -0.0072(12) -0.0071(13) -0.0012(13)
C29 0.0164(14) 0.0143(14) 0.0179(14) -0.0069(11) -0.0036(11) -0.0010(11)
C30 0.0202(16) 0.0168(14) 0.0204(15) -0.0070(12) -0.0050(12) -0.0014(12)
C31 0.0168(15) 0.0164(14) 0.0190(14) -0.0068(12) -0.0044(12) -0.0017(11)
C32 0.0187(15) 0.0165(14) 0.0186(14) -0.0089(12) -0.0035(12) -0.0013(12)
C33 0.0230(16) 0.0169(14) 0.0184(15) -0.0064(12) -0.0086(12) 0.0007(12)
C34 0.0246(16) 0.0183(15) 0.0177(14) -0.0083(12) -0.0039(12) -0.0041(12)
C35 0.0153(14) 0.0159(14) 0.0190(14) -0.0083(12) -0.0034(11) -0.0023(11)
C36 0.0233(16) 0.0173(15) 0.0194(15) -0.0075(12) -0.0023(12) -0.0044(12)
C37 0.0338(19) 0.0181(15) 0.0177(15) -0.0075(12) -0.0041(13) -0.0031(13)
C38 0.0153(14) 0.0163(14) 0.0172(14) -0.0065(11) -0.0033(11) -0.0007(11)
C39 0.0169(15) 0.0188(14) 0.0149(14) -0.0073(12) -0.0024(11) -0.0006(12)
C40 0.0235(16) 0.0153(14) 0.0220(15) -0.0086(12) -0.0039(13) -0.0027(12)
C41 0.0213(16) 0.0173(15) 0.0203(15) -0.0036(12) -0.0070(12) -0.0009(12)
C42 0.0251(17) 0.0159(14) 0.0191(15) -0.0058(12) -0.0047(12) -0.0032(12)
C43 0.0195(15) 0.0154(14) 0.0256(16) -0.0102(12) -0.0026(13) 0.0000(12)
C44 0.0229(16) 0.0164(14) 0.0194(15) -0.0049(12) -0.0037(12) -0.0034(12)
C45 0.0238(16) 0.0190(15) 0.0190(15) -0.0073(12) -0.0059(12) -0.0036(12)
C46 0.0210(16) 0.0188(15) 0.0187(15) -0.0086(12) -0.0034(12) -0.0036(12)
C47 0.0236(16) 0.0145(14) 0.0232(15) -0.0069(12) -0.0052(13) -0.0030(12)
C48 0.0154(14) 0.0155(14) 0.0191(14) -0.0080(12) -0.0019(12) 0.0003(11)
C49 0.0265(17) 0.0157(14) 0.0182(15) -0.0050(12) -0.0079(13) -0.0012(12)
C50 0.0206(15) 0.0151(14) 0.0199(15) -0.0073(12) -0.0076(12) -0.0002(12)
C51 0.0250(16) 0.0154(14) 0.0188(15) -0.0061(12) -0.0047(12) -0.0029(12)
C52 0.0229(16) 0.0193(15) 0.0170(14) -0.0082(12) -0.0034(12) -0.0006(12)
C53 0.0183(15) 0.0152(14) 0.0172(14) -0.0059(11) -0.0019(12) -0.0027(11)
C54 0.0227(16) 0.0202(15) 0.0196(15) -0.0083(12) -0.0064(12) -0.0046(12)
C55 0.0241(16) 0.0208(15) 0.0224(15) -0.0113(13) -0.0079(13) -0.0032(13)
C56 0.0248(17) 0.0226(16) 0.0177(15) -0.0062(12) -0.0083(13) -0.0018(13)
C57 0.0309(19) 0.0360(19) 0.0262(17) -0.0168(15) -0.0066(15) -0.0032(15)
C58 0.0312(18) 0.0211(16) 0.0208(16) -0.0054(13) -0.0087(14) -0.0030(14)
C59 0.0306(18) 0.0185(15) 0.0221(16) -0.0085(13) -0.0107(13) -0.0026(13)
C60 0.0231(16) 0.0173(15) 0.0228(15) -0.0076(12) -0.0071(13) -0.0025(12)
C61 0.0304(18) 0.0165(15) 0.0192(15) -0.0069(12) -0.0044(13) -0.0048(13)
C62 0.0315(18) 0.0216(16) 0.0180(15) -0.0090(13) -0.0031(13) -0.0051(13)
C63 0.044(2) 0.0207(16) 0.0256(17) -0.0154(14) -0.0055(15) -0.0029(15)
C64 0.0244(16) 0.0216(15) 0.0171(14) -0.0069(12) -0.0089(12) -0.0010(13)
C65 0.0190(15) 0.0162(14) 0.0194(15) -0.0042(12) -0.0036(12) -0.0009(12)
C66 0.0214(16) 0.0160(14) 0.0186(15) -0.0055(12) -0.0031(12) -0.0022(12)
C67 0.0240(18) 0.048(2) 0.0276(18) -0.0213(17) -0.0016(14) -0.0064(16)
C68 0.0323(19) 0.0302(18) 0.0249(17) -0.0156(14) -0.0084(14) -0.0021(15)
C69 0.0360(19) 0.0166(15) 0.0222(16) -0.0075(13) -0.0104(14) -0.0043(13)
C70 0.0275(17) 0.0203(15) 0.0152(14) -0.0079(12) -0.0041(12) -0.0021(13)
C71 0.0330(19) 0.0173(15) 0.0227(16) -0.0048(13) -0.0096(14) -0.0005(13)
C72 0.040(2) 0.0253(17) 0.0259(17) -0.0131(14) -0.0003(15) -0.0083(15)
C73 0.063(3) 0.0238(18) 0.040(2) -0.0169(17) -0.018(2) 0.0042(18)
C74 0.0306(18) 0.0232(16) 0.0209(16) -0.0096(13) -0.0088(13) -0.0036(14)
C75 0.046(2) 0.0210(16) 0.0216(16) -0.0062(13) -0.0114(15) 0.0026(15)
C76 0.039(2) 0.0155(15) 0.0263(17) -0.0111(13) -0.0080(15) -0.0015(14)
C77 0.0312(18) 0.0191(15) 0.0220(16) -0.0058(13) -0.0096(14) 0.0008(13)
C78 0.034(2) 0.045(2) 0.0259(18) -0.0175(17) -0.0057(15) -0.0047(17)
C79 0.0264(17) 0.0217(16) 0.0214(16) -0.0052(13) -0.0026(13) -0.0037(13)
C80 0.0289(18) 0.0166(15) 0.0266(17) -0.0102(13) -0.0097(14) 0.0007(13)
C81 0.0300(19) 0.0191(16) 0.0282(18) -0.0019(14) -0.0087(15) 0.0006(14)
C82 0.037(2) 0.0250(18) 0.0317(19) -0.0066(15) -0.0116(16) -0.0048(15)
C83 0.045(2) 0.0222(17) 0.0216(16) -0.0068(13) -0.0118(15) -0.0042(15)
C84 0.042(2) 0.0192(16) 0.0256(17) -0.0073(14) -0.0080(15) -0.0031(15)
C85 0.063(3) 0.0242(18) 0.0294(19) -0.0086(15) -0.0219(18) -0.0060(18)
C86 0.045(2) 0.0257(17) 0.0188(16) -0.0100(14) -0.0039(15) -0.0018(16)
C87 0.0290(18) 0.0164(15) 0.0305(18) -0.0105(13) -0.0064(14) -0.0008(13)
C88 0.040(2) 0.0278(18) 0.0249(17) -0.0103(14) -0.0083(15) -0.0060(16)
C89 0.0265(17) 0.0249(16) 0.0221(16) -0.0107(13) -0.0052(13) -0.0028(14)
C90 0.0335(19) 0.0183(15) 0.0196(15) -0.0073(12) -0.0051(13) -0.0056(13)
C91 0.041(2) 0.049(2) 0.035(2) -0.0251(19) -0.0053(17) -0.0023(19)
C92 0.042(2) 0.0163(15) 0.0170(15) -0.0046(12) -0.0047(14) -0.0031(14)
C93 0.0355(19) 0.0164(15) 0.0199(15) -0.0060(12) -0.0082(14) -0.0037(13)
C94 0.038(2) 0.0241(17) 0.0240(17) -0.0137(14) -0.0044(15) -0.0064(15)
C95 0.041(2) 0.0209(16) 0.0240(17) -0.0047(14) -0.0109(15) -0.0019(15)
C96 0.047(2) 0.0206(17) 0.0307(19) -0.0043(15) -0.0128(17) -0.0009(16)
C97 0.0234(16) 0.0220(15) 0.0208(15) -0.0116(13) -0.0057(13) -0.0047(13)
C98 0.0300(19) 0.0321(18) 0.0195(16) -0.0081(14) -0.0080(14) -0.0023(15)
C99 0.037(2) 0.043(2) 0.0264(18) -0.0146(16) 0.0022(16) -0.0166(17)
C100 0.039(2) 0.034(2) 0.0296(19) -0.0139(16) -0.0042(16) -0.0048(17)
C101 0.0349(19) 0.0272(17) 0.0227(16) -0.0136(14) -0.0099(14) -0.0039(15)
C102 0.037(2) 0.0170(15) 0.0229(16) -0.0049(13) -0.0069(14) -0.0052(14)
C103 0.035(2) 0.037(2) 0.034(2) -0.0177(17) -0.0035(16) -0.0097(16)
C104 0.0361(19) 0.0176(15) 0.0198(15) -0.0095(13) -0.0016(14) -0.0046(13)
C105 0.050(2) 0.0289(18) 0.0262(18) -0.0170(15) 0.0025(16) -0.0097(17)
C106 0.036(2) 0.032(2) 0.0304(19) -0.0059(16) -0.0073(16) -0.0013(16)
C107 0.0335(19) 0.0197(16) 0.0323(18) -0.0095(14) -0.0073(15) -0.0044(14)
C108 0.038(2) 0.0210(17) 0.0309(18) -0.0103(14) -0.0086(16) 0.0030(15)
C109 0.0334(19) 0.0182(15) 0.0239(16) -0.0091(13) -0.0056(14) -0.0033(13)
C110 0.040(2) 0.0174(16) 0.0271(17) -0.0101(13) -0.0107(15) 0.0004(14)
C111 0.048(2) 0.0248(18) 0.0269(18) -0.0079(15) -0.0129(17) 0.0000(16)
C112 0.038(2) 0.037(2) 0.0253(18) -0.0072(16) -0.0057(16) -0.0058(17)
C113 0.039(2) 0.0337(19) 0.0260(18) -0.0143(15) -0.0118(15) -0.0055(16)

loop_
_atom_type_symbol
_atom_type_description
_atom_type_scat_dispersion_real
_atom_type_scat_dispersion_imag
_atom_type_scat_source
C C 0.0033 0.0016 'International Tables Vol C Tables 4.2.6.8 and 6.1.1.4'
H H 0.0000 0.0000 'International Tables Vol C Tables 4.2.6.8 and 6.1.1.4'
N N 0.0061 0.0033 'International Tables Vol C Tables 4.2.6.8 and 6.1.1.4'
O O 0.0106 0.0060 'International Tables Vol C Tables 4.2.6.8 and 6.1.1.4'
Cl Cl 0.1484 0.1585 'International Tables Vol C Tables 4.2.6.8 and 6.1.1.4'
Sb Sb -0.5866 1.5461 'International Tables Vol C Tables 4.2.6.8 and 6.1.1.4'
Tb Tb -0.1723 4.1537 'International Tables Vol C Tables 4.2.6.8 and 6.1.1.4'

loop_
_geom_angle_atom_site_label_1
_geom_angle_atom_site_label_2
_geom_angle_atom_site_label_3
_geom_angle
_geom_angle_site_symmetry_1
_geom_angle_site_symmetry_3
_geom_angle_publ_flag
N2 Tb1 N11 145.59(8) . . ?
N2 Tb1 N12 70.73(8) . . ?
N11 Tb1 N12 142.34(8) . . ?
N2 Tb1 N13 71.37(8) . . ?
N11 Tb1 N13 83.92(8) . . ?
N12 Tb1 N13 110.38(8) . . ?
N2 Tb1 N9 140.83(8) . . ?
N11 Tb1 N9 70.94(8) . . ?
N12 Tb1 N9 79.14(8) . . ?
N13 Tb1 N9 144.87(8) . . ?
N2 Tb1 N1 79.84(8) . . ?
N11 Tb1 N1 109.49(8) . . ?
N12 Tb1 N1 80.50(8) . . ?
N13 Tb1 N1 142.80(8) . . ?
N9 Tb1 N1 70.84(8) . . ?
N2 Tb1 N6 109.91(8) . . ?
N11 Tb1 N6 82.52(8) . . ?
N12 Tb1 N6 70.93(8) . . ?
N13 Tb1 N6 70.43(8) . . ?
N9 Tb1 N6 82.02(8) . . ?
N1 Tb1 N6 143.75(8) . . ?
N2 Tb1 N4 82.69(8) . . ?
N11 Tb1 N4 70.41(8) . . ?
N12 Tb1 N4 143.71(8) . . ?
N13 Tb1 N4 82.59(8) . . ?
N9 Tb1 N4 110.14(8) . . ?
N1 Tb1 N4 70.61(8) . . ?
N6 Tb1 N4 143.58(8) . . ?
Cl10 Sb1 Cl8 91.60(11) . . ?
Cl13 Sb1 Cl2 80.4(3) . . ?
Cl5 Sb1 Cl2 96.17(13) . . ?
Cl10 Sb1 Cl2 87.48(8) . . ?
Cl8 Sb1 Cl2 90.76(7) . . ?
Cl13 Sb1 Cl12 92.5(4) . . ?
Cl2 Sb1 Cl12 88.4(3) . . ?
Cl13 Sb1 Cl1 100.1(3) . . ?
Cl5 Sb1 Cl1 85.07(13) . . ?
Cl10 Sb1 Cl1 91.48(7) . . ?
Cl8 Sb1 Cl1 87.75(7) . . ?
Cl2 Sb1 Cl1 178.16(5) . . ?
Cl12 Sb1 Cl1 89.8(3) . . ?
Cl10 Sb1 Cl7 176.79(11) . . ?
Cl8 Sb1 Cl7 90.73(12) . . ?
Cl2 Sb1 Cl7 90.28(9) . . ?
Cl1 Sb1 Cl7 90.82(8) . . ?
Cl5 Sb1 Cl3 93.40(18) . . ?
Cl2 Sb1 Cl3 95.06(12) . . ?
Cl1 Sb1 Cl3 86.22(12) . . ?
Cl10 Sb1 Cl9 91.40(11) . . ?
Cl8 Sb1 Cl9 176.99(11) . . ?
Cl2 Sb1 Cl9 89.71(6) . . ?
Cl1 Sb1 Cl9 91.84(6) . . ?
Cl7 Sb1 Cl9 86.29(11) . . ?
Cl13 Sb1 Cl11 171.4(3) . . ?
Cl2 Sb1 Cl11 91.10(15) . . ?
Cl12 Sb1 Cl11 86.3(3) . . ?
Cl1 Sb1 Cl11 88.42(15) . . ?
Cl5 Sb1 Cl6 93.90(18) . . ?
Cl2 Sb1 Cl6 92.90(11) . . ?
Cl1 Sb1 Cl6 85.65(11) . . ?
Cl3 Sb1 Cl6 168.56(17) . . ?
C27 O1 C104 116.8(2) . . ?
C40 O2 C69 116.5(2) . . ?
C66 O3 C61 116.4(2) . . ?
C55 O4 C74 116.8(2) . . ?
C56 O5 C85 117.4(3) . . ?
C31 N1 C12 107.5(2) . . ?
C31 N1 Tb1 121.28(19) . . ?
C12 N1 Tb1 123.07(19) . . ?
C47 O6 C93 117.7(2) . . ?
C44 O7 C90 118.5(2) . . ?
C64 O8 C58 117.9(2) . . ?
C52 O9 C62 116.6(2) . . ?
C97 O10 C59 116.6(2) . . ?
C41 O11 C71 117.8(2) . . ?
C70 O12 C92 117.2(2) . . ?
C9 N2 C11 107.6(2) . . ?
C9 N2 Tb1 122.37(19) . . ?
C11 N2 Tb1 123.58(18) . . ?
C31 N3 C8 122.8(3) . . ?
C26 N4 C8 107.3(2) . . ?
C26 N4 Tb1 123.27(19) . . ?
C8 N4 Tb1 121.54(19) . . ?
C43 O13 C80 116.3(2) . . ?
C65 O14 C77 117.6(2) . . ?
C11 N5 C38 123.1(3) . . ?
C39 N6 C13 107.4(2) . . ?
C39 N6 Tb1 123.60(19) . . ?
C13 N6 Tb1 121.51(19) . . ?
C76 O15 C110 118.2(2) . . ?
C26 N7 C53 122.6(3) . . ?
C24 N8 C39 122.4(3) . . ?
C18 N9 C48 107.3(2) . . ?
C18 N9 Tb1 122.9(2) . . ?
C48 N9 Tb1 123.70(19) . . ?
C19 N10 C18 122.6(3) . . ?
C53 N11 C19 107.3(2) . . ?
C53 N11 Tb1 124.26(19) . . ?
C19 N11 Tb1 122.19(19) . . ?
C38 N12 C35 107.4(2) . . ?
C38 N12 Tb1 123.03(18) . . ?
C35 N12 Tb1 121.22(19) . . ?
C24 N13 C29 107.4(2) . . ?
C24 N13 Tb1 124.72(19) . . ?
C29 N13 Tb1 122.58(19) . . ?
C29 N14 C9 123.0(3) . . ?
C13 N15 C35 123.1(3) . . ?
C48 N16 C12 123.4(3) . . ?
C63 O16 C115 118.4(3) . . ?
C16 C1 C21 121.7(3) . . ?
C16 C1 C9 106.6(2) . . ?
C21 C1 C9 131.7(3) . . ?
C23 C2 C60 121.4(3) . . ?
C23 C2 C13 106.8(3) . . ?
C60 C2 C13 131.9(3) . . ?
C117 C114 C143 116.6(4) . . ?
C117 C114 H123 121.7 . . ?
C143 C114 H123 121.7 . . ?
O16 C115 C174 106.3(3) . . ?
O16 C115 H124 110.5 . . ?
C174 C115 H124 110.5 . . ?
O16 C115 H125 110.5 . . ?
C174 C115 H125 110.5 . . ?
H124 C115 H125 108.7 . . ?
C91 C116 C107 120.5(4) . . ?
C91 C116 H126 119.8 . . ?
C107 C116 H126 119.8 . . ?
C168 C117 C114 118.0(4) . . ?
C168 C117 H127 121.0 . . ?
C114 C117 H127 121.0 . . ?
C91 C118 C82 119.1(4) . . ?
C91 C118 H128 120.5 . . ?
C82 C118 H128 120.5 . . ?
C101 C119 C164 111.4(3) . . ?
C101 C119 H129 109.3 . . ?
C164 C119 H129 109.3 . . ?
C101 C119 H130 109.3 . . ?
C164 C119 H130 109.3 . . ?
H129 C119 H130 108.0 . . ?
C123 C120 C69 113.5(3) . . ?
C123 C120 H131 108.9 . . ?
C69 C120 H131 108.9 . . ?
C123 C120 H132 108.9 . . ?
C69 C120 H132 108.9 . . ?
H131 C120 H132 107.7 . . ?
C75 C121 H133 109.5 . . ?
C75 C121 H134 109.5 . . ?
H133 C121 H134 109.5 . . ?
C75 C121 H135 109.5 . . ?
H133 C121 H135 109.5 . . ?
H134 C121 H135 109.5 . . ?
C73 C122 C140 120.8(4) . . ?
C73 C122 H136 119.6 . . ?
C140 C122 H136 119.6 . . ?
C120 C123 C151 113.0(3) . . ?
C120 C123 H137 109.0 . . ?
C151 C123 H137 109.0 . . ?
C120 C123 H138 109.0 . . ?
C151 C123 H138 109.0 . . ?
H137 C123 H138 107.8 . . ?
C110 C124 C108 112.4(3) . . ?
C110 C124 H139 109.1 . . ?
C108 C124 H139 109.1 . . ?
C110 C124 H140 109.1 . . ?
C108 C124 H140 109.1 . . ?
H139 C124 H140 107.9 . . ?
C161 C125 C86 113.0(3) . . ?
C161 C125 H141 109.0 . . ?
C86 C125 H141 109.0 . . ?
C161 C125 H142 109.0 . . ?
C86 C125 H142 109.0 . . ?
H141 C125 H142 107.8 . . ?
C79 C126 C157 112.8(3) . . ?
C79 C126 H143 109.0 . . ?
C157 C126 H143 109.0 . . ?
C79 C126 H144 109.0 . . ?
C157 C126 H144 109.0 . . ?
H143 C126 H144 107.8 . . ?
C173 C127 C85 112.6(4) . . ?
C173 C127 H145 109.1 . . ?
C85 C127 H145 109.1 . . ?
C173 C127 H146 109.1 . . ?
C85 C127 H146 109.1 . . ?
H145 C127 H146 107.8 . . ?
C96 C128 H147 109.5 . . ?
C96 C128 H148 109.5 . . ?
H147 C128 H148 109.5 . . ?
C96 C128 H149 109.5 . . ?
H147 C128 H149 109.5 . . ?
H148 C128 H149 109.5 . . ?
C158 C129 C72 119.8(4) . . ?
C158 C129 H150 120.1 . . ?
C72 C129 H150 120.1 . . ?
C158 C130 C103 117.9(3) . . ?
C158 C130 C171 120.5(4) . . ?
C103 C130 C171 121.6(4) . . ?
C107 C131 H151 109.5 . . ?
C107 C131 H152 109.5 . . ?
H151 C131 H152 109.5 . . ?
C107 C131 H153 109.5 . . ?
H151 C131 H153 109.5 . . ?
H152 C131 H153 109.5 . . ?
C142 C132 C148 120.5(4) . . ?
C142 C132 H154 119.7 . . ?
C148 C132 H154 119.7 . . ?
C138 C133 H155 109.5 . . ?
C138 C133 H156 109.5 . . ?
H155 C133 H156 109.5 . . ?
C138 C133 H157 109.5 . . ?
H155 C133 H157 109.5 . . ?
H156 C133 H157 109.5 . . ?
C162 C134 C102 112.0(3) . . ?
C162 C134 H158 109.2 . . ?
C102 C134 H158 109.2 . . ?
C162 C134 H159 109.2 . . ?
C102 C134 H159 109.2 . . ?
H158 C134 H159 107.9 . . ?
C144 C135 C142 119.9(4) . . ?
C144 C135 H160 120.1 . . ?
C142 C135 H160 120.1 . . ?
C154 C136 H161 109.5 . . ?
C154 C136 H162 109.5 . . ?
H161 C136 H162 109.5 . . ?
C154 C136 H163 109.5 . . ?
H161 C136 H163 109.5 . . ?
H162 C136 H163 109.5 . . ?
C145 C137 C147 119.7(4) . . ?
C145 C137 H164 120.1 . . ?
C147 C137 H164 120.1 . . ?
C109 C138 C133 112.5(3) . . ?
C109 C138 H165 109.1 . . ?
C133 C138 H165 109.1 . . ?
C109 C138 H166 109.1 . . ?
C133 C138 H166 109.1 . . ?
H165 C138 H166 107.8 . . ?
C57 C139 C159 119.8(3) . . ?
C57 C139 H167 120.1 . . ?
C159 C139 H167 120.1 . . ?
C111 C140 C122 118.8(4) . . ?
C111 C140 H168 120.6 . . ?
C122 C140 H168 120.6 . . ?
C152 C141 C145 120.2(4) . . ?
C152 C141 H169 119.9 . . ?
C145 C141 H169 119.9 . . ?
C135 C142 C132 120.5(4) . . ?
C135 C142 H170 119.8 . . ?
C132 C142 H170 119.8 . . ?
C167 C143 C114 122.1(4) . . ?
C167 C143 H171 119.0 . . ?
C114 C143 H171 119.0 . . ?
C135 C144 C165 120.5(4) . . ?
C135 C144 H172 119.7 . . ?
C165 C144 H172 119.7 . . ?
C141 C145 C137 120.3(4) . . ?
C141 C145 H173 119.9 . . ?
C137 C145 H173 119.9 . . ?
C78 C146 H174 109.5 . . ?
C78 C146 H175 109.5 . . ?
H174 C146 H175 109.5 . . ?
C78 C146 H176 109.5 . . ?
H174 C146 H176 109.5 . . ?
H175 C146 H176 109.5 . . ?
C156 C147 C137 118.1(4) . . ?
C156 C147 C175 120.5(4) . . ?
C137 C147 C175 121.5(4) . . ?
C132 C148 C165 118.8(4) . . ?
C132 C148 C189 121.1(5) . . ?
C165 C148 C189 120.1(5) . . ?
C169 C149 C176 123.1(5) . . ?
C169 C149 H177 118.5 . . ?
C176 C149 H177 118.5 . . ?
C100 C150 H178 109.5 . . ?
C100 C150 H179 109.5 . . ?
H178 C150 H179 109.5 . . ?
C100 C150 H180 109.5 . . ?
H178 C150 H180 109.5 . . ?
H179 C150 H180 109.5 . . ?
C123 C151 H181 109.5 . . ?
C123 C151 H182 109.5 . . ?
H181 C151 H182 109.5 . . ?
C123 C151 H183 109.5 . . ?
H181 C151 H183 109.5 . . ?
H182 C151 H183 109.5 . . ?
C156 C152 C141 120.1(4) . . ?
C156 C152 H184 119.9 . . ?
C141 C152 H184 119.9 . . ?
C106 C153 H185 109.5 . . ?
C106 C153 H186 109.5 . . ?
H185 C153 H186 109.5 . . ?
C106 C153 H187 109.5 . . ?
H185 C153 H187 109.5 . . ?
H186 C153 H187 109.5 . . ?
C136 C154 C87 112.3(3) . . ?
C136 C154 H188 109.1 . . ?
C87 C154 H188 109.1 . . ?
C136 C154 H189 109.1 . . ?
C87 C154 H189 109.1 . . ?
H188 C154 H189 107.9 . . ?
C113 C155 H190 109.5 . . ?
C113 C155 H191 109.5 . . ?
H190 C155 H191 109.5 . . ?
C113 C155 H192 109.5 . . ?
H190 C155 H192 109.5 . . ?
H191 C155 H192 109.5 . . ?
C152 C156 C147 121.6(4) . . ?
C152 C156 H193 119.2 . . ?
C147 C156 H193 119.2 . . ?
C126 C157 H194 109.5 . . ?
C126 C157 H195 109.5 . . ?
H194 C157 H195 109.5 . . ?
C126 C157 H196 109.5 . . ?
H194 C157 H196 109.5 . . ?
H195 C157 H196 109.5 . . ?
C129 C158 C130 121.9(4) . . ?
C129 C158 H197 119.1 . . ?
C130 C158 H197 119.1 . . ?
C100 C159 C139 121.1(4) . . ?
C100 C159 H198 119.4 . . ?
C139 C159 H198 119.4 . . ?
C105 C160 H199 109.5 . . ?
C105 C160 H200 109.5 . . ?
H199 C160 H200 109.5 . . ?
C105 C160 H201 109.5 . . ?
H199 C160 H201 109.5 . . ?
H200 C160 H201 109.5 . . ?
C125 C161 H202 109.5 . . ?
C125 C161 H203 109.5 . . ?
H202 C161 H203 109.5 . . ?
C125 C161 H204 109.5 . . ?
H202 C161 H204 109.5 . . ?
H203 C161 H204 109.5 . . ?
C134 C162 H205 109.5 . . ?
C134 C162 H206 109.5 . . ?
H205 C162 H206 109.5 . . ?
C134 C162 H207 109.5 . . ?
H205 C162 H207 109.5 . . ?
H206 C162 H207 109.5 . . ?
C112 C163 H208 109.5 . . ?
C112 C163 H209 109.5 . . ?
H208 C163 H209 109.5 . . ?
C112 C163 H210 109.5 . . ?
H208 C163 H210 109.5 . . ?
H209 C163 H210 109.5 . . ?
C119 C164 H211 109.5 . . ?
C119 C164 H212 109.5 . . ?
H211 C164 H212 109.5 . . ?
C119 C164 H213 109.5 . . ?
H211 C164 H213 109.5 . . ?
H212 C164 H213 109.5 . . ?
C144 C165 C148 119.7(4) . . ?
C144 C165 H214 120.1 . . ?
C148 C165 H214 120.1 . . ?
C108 C166 H215 109.5 . . ?
C108 C166 H216 109.5 . . ?
H215 C166 H216 109.5 . . ?
C108 C166 H217 109.5 . . ?
H215 C166 H217 109.5 . . ?
H216 C166 H217 109.5 . . ?
C172 C167 C143 119.2(5) . . ?
C172 C167 C184 118.9(5) . . ?
C143 C167 C184 121.9(5) . . ?
C117 C168 C172 123.3(4) . . ?
C117 C168 H218 118.4 . . ?
C172 C168 H218 118.4 . . ?
C178 C169 C149 121.4(5) . . ?
C178 C169 H219 119.3 . . ?
C149 C169 H219 119.3 . . ?
C178 C170 C181 124.5(5) . . ?
C178 C170 H220 117.8 . . ?
C181 C170 H220 117.8 . . ?
C130 C171 H221 109.5 . . ?
C130 C171 H222 109.5 . . ?
H221 C171 H222 109.5 . . ?
C130 C171 H223 109.5 . . ?
H221 C171 H223 109.5 . . ?
H222 C171 H223 109.5 . . ?
C167 C172 C168 120.8(5) . . ?
C167 C172 H224 119.6 . . ?
C168 C172 H224 119.6 . . ?
C127 C173 C185 113.5(4) . . ?
C127 C173 H225 108.9 . . ?
C185 C173 H225 108.9 . . ?
C127 C173 H226 108.9 . . ?
C185 C173 H226 108.9 . . ?
H225 C173 H226 107.7 . . ?
C182 C174 C115 118.4(6) . . ?
C182 C174 H227 107.7 . . ?
C115 C174 H227 107.7 . . ?
C182 C174 H228 107.7 . . ?
C115 C174 H228 107.7 . . ?
H227 C174 H228 107.1 . . ?
C147 C175 H229 109.5 . . ?
C147 C175 H230 109.5 . . ?
H229 C175 H230 109.5 . . ?
C147 C175 H231 109.5 . . ?
H229 C175 H231 109.5 . . ?
H230 C175 H231 109.5 . . ?
C149 C176 C181 115.4(5) . . ?
C149 C176 H232 122.3 . . ?
C181 C176 H232 122.3 . . ?
C182 C177 H233 109.5 . . ?
C182 C177 H234 109.5 . . ?
H233 C177 H234 109.5 . . ?
C182 C177 H235 109.5 . . ?
H233 C177 H235 109.5 . . ?
H234 C177 H235 109.5 . . ?
C169 C178 C170 118.6(5) . . ?
C169 C178 C183 119.9(5) . . ?
C170 C178 C183 121.5(5) . . ?
C186 C179 C188 117.4(6) . . ?
C186 C179 C180 122.1(6) . . ?
C188 C179 C180 120.4(5) . . ?
C179 C180 H236 109.5 . . ?
C179 C180 H237 109.5 . . ?
H236 C180 H237 109.5 . . ?
C179 C180 H238 109.5 . . ?
H236 C180 H238 109.5 . . ?
H237 C180 H238 109.5 . . ?
C170 C181 C176 117.1(5) . . ?
C170 C181 H239 121.4 . . ?
C176 C181 H239 121.4 . . ?
C174 C182 C177 114.5(6) . . ?
C174 C182 H240 108.6 . . ?
C177 C182 H240 108.6 . . ?
C174 C182 H241 108.6 . . ?
C177 C182 H241 108.6 . . ?
H240 C182 H241 107.6 . . ?
C178 C183 H242 109.5 . . ?
C178 C183 H243 109.5 . . ?
H242 C183 H243 109.5 . . ?
C178 C183 H244 109.5 . . ?
H242 C183 H244 109.5 . . ?
H243 C183 H244 109.5 . . ?
C167 C184 H245 109.5 . . ?
C167 C184 H246 109.5 . . ?
H245 C184 H246 109.5 . . ?
C167 C184 H247 109.5 . . ?
H245 C184 H247 109.5 . . ?
H246 C184 H247 109.5 . . ?
C173 C185 H248 109.5 . . ?
C173 C185 H249 109.5 . . ?
H248 C185 H249 109.5 . . ?
C173 C185 H250 109.5 . . ?
H248 C185 H250 109.5 . . ?
H249 C185 H250 109.5 . . ?
C179 C186 C191 121.6(8) . . ?
C179 C186 H251 119.2 . . ?
C191 C186 H251 119.2 . . ?
C190 C187 C188 118.7(9) . . ?
C190 C187 H252 120.7 . . ?
C188 C187 H252 120.7 . . ?
C179 C188 C187 122.3(7) . . ?
C179 C188 H253 118.9 . . ?
C187 C188 H253 118.9 . . ?
C148 C189 H254 109.5 . . ?
C148 C189 H255 109.5 . . ?
H254 C189 H255 109.5 . . ?
C148 C189 H256 109.5 . . ?
H254 C189 H256 109.5 . . ?
H255 C189 H256 109.5 . . ?
C191 C190 C187 121.2(8) . . ?
C191 C190 H257 119.4 . . ?
C187 C190 H257 119.4 . . ?
C190 C191 C186 118.8(8) . . ?
C190 C191 H258 120.6 . . ?
C186 C191 H258 120.6 . . ?
C7 C3 C50 122.0(3) . . ?
C7 C3 C35 106.9(2) . . ?
C50 C3 C35 131.0(3) . . ?
C14 C4 C54 122.0(3) . . ?
C14 C4 C31 106.7(3) . . ?
C54 C4 C31 131.3(3) . . ?
C10 C5 C46 121.5(3) . . ?
C10 C5 C19 132.3(3) . . ?
C46 C5 C19 106.2(3) . . ?
C20 C6 C37 121.8(3) . . ?
C20 C6 C18 106.3(3) . . ?
C37 C6 C18 131.9(3) . . ?
C3 C7 C34 121.2(3) . . ?
C3 C7 C38 105.8(3) . . ?
C34 C7 C38 132.9(3) . . ?
N3 C8 N4 127.7(3) . . ?
N3 C8 C15 122.3(3) . . ?
N4 C8 C15 110.0(3) . . ?
N14 C9 N2 127.9(3) . . ?
N14 C9 C1 122.0(3) . . ?
N2 C9 C1 110.0(3) . . ?
C5 C10 C52 118.0(3) . . ?
C5 C10 H10 121.0 . . ?
C52 C10 H10 121.0 . . ?
N5 C11 N2 127.7(3) . . ?
N5 C11 C16 122.5(3) . . ?
N2 C11 C16 109.7(2) . . ?
N16 C12 N1 127.3(3) . . ?
N16 C12 C14 122.7(3) . . ?
N1 C12 C14 109.9(2) . . ?
N15 C13 N6 127.9(3) . . ?
N15 C13 C2 122.7(3) . . ?
N6 C13 C2 109.4(3) . . ?
C4 C14 C30 121.3(3) . . ?
C4 C14 C12 106.2(3) . . ?
C30 C14 C12 132.5(3) . . ?
C17 C15 C45 121.9(3) . . ?
C17 C15 C8 106.3(3) . . ?
C45 C15 C8 131.7(3) . . ?
C51 C16 C1 121.4(3) . . ?
C51 C16 C11 132.5(3) . . ?
C1 C16 C11 106.0(3) . . ?
C15 C17 C42 121.3(3) . . ?
C15 C17 C26 106.2(3) . . ?
C42 C17 C26 132.5(3) . . ?
N10 C18 N9 127.5(3) . . ?
N10 C18 C6 122.1(3) . . ?
N9 C18 C6 110.2(3) . . ?
N10 C19 N11 128.1(3) . . ?
N10 C19 C5 121.8(3) . . ?
N11 C19 C5 110.0(2) . . ?
C6 C20 C28 121.4(3) . . ?
C6 C20 C48 106.1(3) . . ?
C28 C20 C48 132.4(3) . . ?
C27 C21 C1 117.6(3) . . ?
C27 C21 H21 121.2 . . ?
C1 C21 H21 121.2 . . ?
C32 C22 C25 121.8(3) . . ?
C32 C22 C29 106.6(3) . . ?
C25 C22 C29 131.6(3) . . ?
C2 C23 C49 122.0(3) . . ?
C2 C23 C39 105.8(3) . . ?
C49 C23 C39 132.2(3) . . ?
N8 C24 N13 127.7(3) . . ?
N8 C24 C32 122.1(3) . . ?
N13 C24 C32 110.1(2) . . ?
C22 C25 C43 117.5(3) . . ?
C22 C25 H25 121.2 . . ?
C43 C25 H25 121.2 . . ?
N7 C26 N4 127.2(3) . . ?
N7 C26 C17 122.6(3) . . ?
N4 C26 C17 110.1(3) . . ?
O1 C27 C21 124.9(3) . . ?
O1 C27 C70 114.3(3) . . ?
C21 C27 C70 120.8(3) . . ?
C76 C28 C20 117.6(3) . . ?
C76 C28 H28 121.2 . . ?
C20 C28 H28 121.2 . . ?
N14 C29 N13 127.9(3) . . ?
N14 C29 C22 122.3(3) . . ?
N13 C29 C22 109.7(2) . . ?
C41 C30 C14 117.7(3) . . ?
C41 C30 H30 121.2 . . ?
C14 C30 H30 121.2 . . ?
N3 C31 N1 128.1(3) . . ?
N3 C31 C4 122.2(3) . . ?
N1 C31 C4 109.6(2) . . ?
C22 C32 C33 121.6(3) . . ?
C22 C32 C24 106.1(3) . . ?
C33 C32 C24 132.3(3) . . ?
C65 C33 C32 117.4(3) . . ?
C65 C33 H33 121.3 . . ?
C32 C33 H33 121.3 . . ?
C7 C34 C44 117.7(3) . . ?
C7 C34 H34 121.1 . . ?
C44 C34 H34 121.1 . . ?
N15 C35 N12 127.7(3) . . ?
N15 C35 C3 122.6(3) . . ?
N12 C35 C3 109.7(2) . . ?
C66 C36 C46 118.2(3) . . ?
C66 C36 H36 120.9 . . ?
C46 C36 H36 120.9 . . ?
C63 C37 C6 117.2(3) . . ?
C63 C37 H37 121.4 . . ?
C6 C37 H37 121.4 . . ?
N5 C38 N12 127.0(3) . . ?
N5 C38 C7 122.8(3) . . ?
N12 C38 C7 110.1(2) . . ?
N8 C39 N6 127.7(3) . . ?
N8 C39 C23 121.7(3) . . ?
N6 C39 C23 110.5(2) . . ?
O2 C40 C50 124.5(3) . . ?
O2 C40 C44 114.8(3) . . ?
C50 C40 C44 120.7(3) . . ?
O11 C41 C30 124.9(3) . . ?
O11 C41 C56 114.2(3) . . ?
C30 C41 C56 120.9(3) . . ?
C47 C42 C17 117.7(3) . . ?
C47 C42 H42 121.1 . . ?
C17 C42 H42 121.1 . . ?
O13 C43 C25 124.6(3) . . ?
O13 C43 C65 114.5(3) . . ?
C25 C43 C65 120.9(3) . . ?
O7 C44 C34 125.2(3) . . ?
O7 C44 C40 114.1(3) . . ?
C34 C44 C40 120.7(3) . . ?
C55 C45 C15 117.7(3) . . ?
C55 C45 H45 121.2 . . ?
C15 C45 H45 121.2 . . ?
C36 C46 C5 121.0(3) . . ?
C36 C46 C53 132.6(3) . . ?
C5 C46 C53 106.3(3) . . ?
O6 C47 C42 125.2(3) . . ?
O6 C47 C55 114.0(3) . . ?
C42 C47 C55 120.7(3) . . ?
N16 C48 N9 127.5(3) . . ?
N16 C48 C20 122.5(3) . . ?
N9 C48 C20 109.9(3) . . ?
C23 C49 C64 117.6(3) . . ?
C23 C49 H49 121.2 . . ?
C64 C49 H49 121.2 . . ?
C40 C50 C3 117.6(3) . . ?
C40 C50 H50 121.2 . . ?
C3 C50 H50 121.2 . . ?
C70 C51 C16 117.8(3) . . ?
C70 C51 H51 121.1 . . ?
C16 C51 H51 121.1 . . ?
O9 C52 C10 124.3(3) . . ?
O9 C52 C66 115.2(3) . . ?
C10 C52 C66 120.5(3) . . ?
N7 C53 N11 127.9(3) . . ?
N7 C53 C46 122.0(3) . . ?
N11 C53 C46 110.1(2) . . ?
C56 C54 C4 117.3(3) . . ?
C56 C54 H54 121.3 . . ?
C4 C54 H54 121.3 . . ?
O4 C55 C45 124.8(3) . . ?
O4 C55 C47 114.5(3) . . ?
C45 C55 C47 120.7(3) . . ?
O5 C56 C54 124.8(3) . . ?
O5 C56 C41 114.5(3) . . ?
C54 C56 C41 120.7(3) . . ?
C67 C57 C139 119.6(4) . . ?
C67 C57 H57 120.2 . . ?
C139 C57 H57 120.2 . . ?
O8 C58 C98 107.5(3) . . ?
O8 C58 H58 110.2 . . ?
C98 C58 H58 110.2 . . ?
O8 C58 H58A 110.2 . . ?
C98 C58 H58A 110.2 . . ?
H58 C58 H58A 108.5 . . ?
O10 C59 C101 107.7(3) . . ?
O10 C59 H59 110.2 . . ?
C101 C59 H59 110.2 . . ?
O10 C59 H59A 110.2 . . ?
C101 C59 H59A 110.2 . . ?
H59 C59 H59A 108.5 . . ?
C97 C60 C2 117.4(3) . . ?
C97 C60 H60 121.3 . . ?
C2 C60 H60 121.3 . . ?
O3 C61 C79 108.1(2) . . ?
O3 C61 H61 110.1 . . ?
C79 C61 H61 110.1 . . ?
O3 C61 H61A 110.1 . . ?
C79 C61 H61A 110.1 . . ?
H61 C61 H61A 108.4 . . ?
O9 C62 C89 108.6(2) . . ?
O9 C62 H62 110.0 . . ?
C89 C62 H62 110.0 . . ?
O9 C62 H62A 110.0 . . ?
C89 C62 H62A 110.0 . . ?
H62 C62 H62A 108.4 . . ?
O16 C63 C37 125.0(3) . . ?
O16 C63 C76 114.0(3) . . ?
C37 C63 C76 121.0(3) . . ?
O8 C64 C49 124.8(3) . . ?
O8 C64 C97 114.8(3) . . ?
C49 C64 C97 120.4(3) . . ?
O14 C65 C33 124.6(3) . . ?
O14 C65 C43 114.7(3) . . ?
C33 C65 C43 120.8(3) . . ?
O3 C66 C36 124.3(3) . . ?
O3 C66 C52 114.9(3) . . ?
C36 C66 C52 120.7(3) . . ?
C99 C67 C57 120.2(3) . . ?
C99 C67 H67 119.9 . . ?
C57 C67 H67 119.9 . . ?
C74 C68 C78 111.9(3) . . ?
C74 C68 H68 109.2 . . ?
C78 C68 H68 109.2 . . ?
C74 C68 H68A 109.2 . . ?
C78 C68 H68A 109.2 . . ?
H68 C68 H68A 107.9 . . ?
O2 C69 C120 108.0(3) . . ?
O2 C69 H69 110.1 . . ?
C120 C69 H69 110.1 . . ?
O2 C69 H69A 110.1 . . ?
C120 C69 H69A 110.1 . . ?
H69 C69 H69A 108.4 . . ?
O12 C70 C51 124.7(3) . . ?
O12 C70 C27 114.6(3) . . ?
C51 C70 C27 120.8(3) . . ?
O11 C71 C95 106.4(3) . . ?
O11 C71 H71 110.4 . . ?
C95 C71 H71 110.4 . . ?
O11 C71 H71A 110.5 . . ?
C95 C71 H71A 110.4 . . ?
H71 C71 H71A 108.6 . . ?
C129 C72 C88 119.6(3) . . ?
C129 C72 H72 120.2 . . ?
C88 C72 H72 120.2 . . ?
C122 C73 C75 121.5(4) . . ?
C122 C73 H73 119.2 . . ?
C75 C73 H73 119.2 . . ?
O4 C74 C68 107.7(3) . . ?
O4 C74 H74 110.2 . . ?
C68 C74 H74 110.2 . . ?
O4 C74 H74A 110.2 . . ?
C68 C74 H74A 110.2 . . ?
H74 C74 H74A 108.5 . . ?
C73 C75 C83 117.5(4) . . ?
C73 C75 C121 122.2(3) . . ?
C83 C75 C121 120.3(3) . . ?
O15 C76 C28 125.0(3) . . ?
O15 C76 C63 114.0(3) . . ?
C28 C76 C63 121.0(3) . . ?
O14 C77 C81 106.6(3) . . ?
O14 C77 H77 110.4 . . ?
C81 C77 H77 110.4 . . ?
O14 C77 H77A 110.4 . . ?
C81 C77 H77A 110.4 . . ?
H77 C77 H77A 108.6 . . ?
C68 C78 C146 111.9(3) . . ?
C68 C78 H78 109.2 . . ?
C146 C78 H78 109.2 . . ?
C68 C78 H78A 109.2 . . ?
C146 C78 H78A 109.2 . . ?
H78 C78 H78A 107.9 . . ?
C61 C79 C126 110.9(3) . . ?
C61 C79 H79 109.5 . . ?
C126 C79 H79 109.5 . . ?
C61 C79 H79A 109.5 . . ?
C126 C79 H79A 109.5 . . ?
H79 C79 H79A 108.1 . . ?
O13 C80 C87 107.9(3) . . ?
O13 C80 H80 110.1 . . ?
C87 C80 H80 110.1 . . ?
O13 C80 H80A 110.1 . . ?
C87 C80 H80A 110.1 . . ?
H80 C80 H80A 108.4 . . ?
C106 C81 C77 113.3(3) . . ?
C106 C81 H81 108.9 . . ?
C77 C81 H81 108.9 . . ?
C106 C81 H81A 108.9 . . ?
C77 C81 H81A 108.9 . . ?
H81 C81 H81A 107.7 . . ?
C84 C82 C118 120.4(4) . . ?
C84 C82 H82 119.8 . . ?
C118 C82 H82 119.8 . . ?
C111 C83 C75 121.3(3) . . ?
C111 C83 H83 119.3 . . ?
C75 C83 H83 119.3 . . ?
C82 C84 C107 121.0(3) . . ?
C82 C84 H84 119.5 . . ?
C107 C84 H84 119.5 . . ?
O5 C85 C127 108.1(3) . . ?
O5 C85 H85 110.1 . . ?
C127 C85 H85 110.1 . . ?
O5 C85 H85A 110.1 . . ?
C127 C85 H85A 110.1 . . ?
H85 C85 H85A 108.4 . . ?
C92 C86 C125 110.1(3) . . ?
C92 C86 H86 109.6 . . ?
C125 C86 H86 109.6 . . ?
C92 C86 H86A 109.6 . . ?
C125 C86 H86A 109.6 . . ?
H86 C86 H86A 108.2 . . ?
C80 C87 C154 111.8(3) . . ?
C80 C87 H87 109.3 . . ?
C154 C87 H87 109.3 . . ?
C80 C87 H87A 109.3 . . ?
C154 C87 H87A 109.3 . . ?
H87 C87 H87A 107.9 . . ?
C72 C88 C103 120.3(4) . . ?
C72 C88 H88 119.9 . . ?
C103 C88 H88 119.9 . . ?
C62 C89 C113 110.7(3) . . ?
C62 C89 H89 109.5 . . ?
C113 C89 H89 109.5 . . ?
C62 C89 H89A 109.5 . . ?
C113 C89 H89A 109.5 . . ?
H89 C89 H89A 108.1 . . ?
O7 C90 C102 106.5(2) . . ?
O7 C90 H90 110.4 . . ?
C102 C90 H90 110.4 . . ?
O7 C90 H90A 110.4 . . ?
C102 C90 H90A 110.4 . . ?
H90 C90 H90A 108.6 . . ?
C116 C91 C118 120.7(4) . . ?
C116 C91 H91 119.7 . . ?
C118 C91 H91 119.7 . . ?
O12 C92 C86 108.0(3) . . ?
O12 C92 H92 110.1 . . ?
C86 C92 H92 110.1 . . ?
O12 C92 H92A 110.1 . . ?
C86 C92 H92A 110.1 . . ?
H92 C92 H92A 108.4 . . ?
O6 C93 C109 106.9(2) . . ?
O6 C93 H93 110.3 . . ?
C109 C93 H93 110.3 . . ?
O6 C93 H93A 110.3 . . ?
C109 C93 H93A 110.3 . . ?
H93 C93 H93A 108.6 . . ?
C104 C94 C105 115.0(3) . . ?
C104 C94 H94 108.5 . . ?
C105 C94 H94 108.5 . . ?
C104 C94 H94A 108.5 . . ?
C105 C94 H94A 108.5 . . ?
H94 C94 H94A 107.5 . . ?
C71 C95 C96 113.1(3) . . ?
C71 C95 H95 109.0 . . ?
C96 C95 H95 109.0 . . ?
C71 C95 H95A 109.0 . . ?
C96 C95 H95A 109.0 . . ?
H95 C95 H95A 107.8 . . ?
C95 C96 C128 111.1(3) . . ?
C95 C96 H96 109.4 . . ?
C128 C96 H96 109.4 . . ?
C95 C96 H96A 109.4 . . ?
C128 C96 H96A 109.4 . . ?
H96 C96 H96A 108.0 . . ?
O10 C97 C60 124.4(3) . . ?
O10 C97 C64 114.3(3) . . ?
C60 C97 C64 121.3(3) . . ?
C58 C98 C112 113.0(3) . . ?
C58 C98 H98 109.0 . . ?
C112 C98 H98 109.0 . . ?
C58 C98 H98A 109.0 . . ?
C112 C98 H98A 109.0 . . ?
H98 C98 H98A 107.8 . . ?
C67 C99 C100 120.9(3) . . ?
C67 C99 H99 119.6 . . ?
C100 C99 H99 119.6 . . ?
C159 C100 C99 118.4(4) . . ?
C159 C100 C150 120.7(4) . . ?
C99 C100 C150 120.9(4) . . ?
C119 C101 C59 112.1(3) . . ?
C119 C101 H101 109.2 . . ?
C59 C101 H101 109.2 . . ?
C119 C101 H102 109.2 . . ?
C59 C101 H102 109.2 . . ?
H101 C101 H102 107.9 . . ?
C90 C102 C134 112.6(3) . . ?
C90 C102 H103 109.1 . . ?
C134 C102 H103 109.1 . . ?
C90 C102 H104 109.1 . . ?
C134 C102 H104 109.1 . . ?
H103 C102 H104 107.8 . . ?
C88 C103 C130 120.5(4) . . ?
C88 C103 H105 119.8 . . ?
C130 C103 H105 119.8 . . ?
O1 C104 C94 108.5(3) . . ?
O1 C104 H106 110.0 . . ?
C94 C104 H106 110.0 . . ?
O1 C104 H107 110.0 . . ?
C94 C104 H107 110.0 . . ?
H106 C104 H107 108.4 . . ?
C160 C105 C94 113.9(3) . . ?
C160 C105 H108 108.8 . . ?
C94 C105 H108 108.8 . . ?
C160 C105 H109 108.8 . . ?
C94 C105 H109 108.8 . . ?
H108 C105 H109 107.7 . . ?
C81 C106 C153 112.9(3) . . ?
C81 C106 H110 109.0 . . ?
C153 C106 H110 109.0 . . ?
C81 C106 H111 109.0 . . ?
C153 C106 H111 109.0 . . ?
H110 C106 H111 107.8 . . ?
C84 C107 C116 118.4(3) . . ?
C84 C107 C131 119.9(3) . . ?
C116 C107 C131 121.6(3) . . ?
C124 C108 C166 112.5(3) . . ?
C124 C108 H112 109.1 . . ?
C166 C108 H112 109.1 . . ?
C124 C108 H113 109.1 . . ?
C166 C108 H113 109.1 . . ?
H112 C108 H113 107.8 . . ?
C93 C109 C138 112.1(3) . . ?
C93 C109 H114 109.2 . . ?
C138 C109 H114 109.2 . . ?
C93 C109 H115 109.2 . . ?
C138 C109 H115 109.2 . . ?
H114 C109 H115 107.9 . . ?
O15 C110 C124 106.6(3) . . ?
O15 C110 H116 110.4 . . ?
C124 C110 H116 110.4 . . ?
O15 C110 H117 110.4 . . ?
C124 C110 H117 110.4 . . ?
H116 C110 H117 108.6 . . ?
C83 C111 C140 120.1(4) . . ?
C83 C111 H118 119.9 . . ?
C140 C111 H118 119.9 . . ?
C98 C112 C163 112.6(3) . . ?
C98 C112 H119 109.1 . . ?
C163 C112 H119 109.1 . . ?
C98 C112 H120 109.1 . . ?
C163 C112 H120 109.1 . . ?
H119 C112 H120 107.8 . . ?
C155 C113 C89 112.1(3) . . ?

loop_
_geom_bond_atom_site_label_1
_geom_bond_atom_site_label_2
_geom_bond_distance
_geom_bond_site_symmetry_2
_geom_bond_publ_flag
Tb1 N2 2.402(2) . ?
Tb1 N11 2.406(2) . ?
Tb1 N12 2.408(2) . ?
Tb1 N13 2.409(3) . ?
Tb1 N9 2.410(2) . ?
Tb1 N1 2.415(3) . ?
Tb1 N6 2.416(3) . ?
Tb1 N4 2.420(2) . ?
Sb1 Cl13 2.190(9) . ?
Sb1 Cl5 2.235(5) . ?
Sb1 Cl10 2.294(2) . ?
Sb1 Cl8 2.322(3) . ?
Sb1 Cl2 2.3512(12) . ?
Sb1 Cl12 2.346(10) . ?
Sb1 Cl1 2.3631(11) . ?
Sb1 Cl7 2.414(3) . ?
Sb1 Cl3 2.420(4) . ?
Sb1 Cl9 2.417(2) . ?
Sb1 Cl11 2.444(6) . ?
Sb1 Cl6 2.460(4) . ?
O1 C27 1.359(3) . ?
O1 C104 1.447(4) . ?
O2 C40 1.360(3) . ?
O2 C69 1.444(4) . ?
O3 C66 1.362(4) . ?
O3 C61 1.443(4) . ?
O4 C55 1.363(3) . ?
O4 C74 1.447(4) . ?
O5 C56 1.361(4) . ?
O5 C85 1.446(4) . ?
N1 C31 1.376(4) . ?
N1 C12 1.377(4) . ?
O6 C47 1.364(4) . ?
O6 C93 1.442(4) . ?
O7 C44 1.357(4) . ?
O7 C90 1.445(4) . ?
O8 C64 1.364(4) . ?
O8 C58 1.442(4) . ?
O9 C52 1.363(4) . ?
O9 C62 1.447(4) . ?
O10 C97 1.365(3) . ?
O10 C59 1.437(4) . ?
O11 C41 1.359(4) . ?
O11 C71 1.441(4) . ?
O12 C70 1.358(4) . ?
O12 C92 1.439(4) . ?
N2 C9 1.373(4) . ?
N2 C11 1.378(4) . ?
N3 C31 1.337(4) . ?
N3 C8 1.340(4) . ?
N4 C26 1.371(4) . ?
N4 C8 1.377(4) . ?
O13 C43 1.362(3) . ?
O13 C80 1.441(4) . ?
O14 C65 1.360(4) . ?
O14 C77 1.440(4) . ?
N5 C11 1.338(4) . ?
N5 C38 1.343(4) . ?
N6 C39 1.369(4) . ?
N6 C13 1.379(4) . ?
O15 C76 1.362(4) . ?
O15 C110 1.440(4) . ?
N7 C26 1.342(4) . ?
N7 C53 1.343(4) . ?
N8 C24 1.339(4) . ?
N8 C39 1.345(4) . ?
N9 C18 1.366(4) . ?
N9 C48 1.381(4) . ?
N10 C19 1.336(4) . ?
N10 C18 1.348(4) . ?
N11 C53 1.369(4) . ?
N11 C19 1.382(4) . ?
N12 C38 1.373(4) . ?
N12 C35 1.379(4) . ?
N13 C24 1.371(4) . ?
N13 C29 1.382(4) . ?
N14 C29 1.333(4) . ?
N14 C9 1.344(4) . ?
N15 C13 1.333(4) . ?
N15 C35 1.342(4) . ?
N16 C48 1.339(4) . ?
N16 C12 1.340(4) . ?
O16 C63 1.366(4) . ?
O16 C115 1.434(4) . ?
C1 C16 1.396(4) . ?
C1 C21 1.397(4) . ?
C1 C9 1.462(4) . ?
C2 C23 1.388(4) . ?
C2 C60 1.398(4) . ?
C2 C13 1.475(4) . ?
C114 C117 1.390(6) . ?
C114 C143 1.466(7) . ?
C114 H123 0.9300 . ?
C115 C174 1.530(6) . ?
C115 H124 0.9700 . ?
C115 H125 0.9700 . ?
C116 C91 1.385(6) . ?
C116 C107 1.398(5) . ?
C116 H126 0.9300 . ?
C117 C168 1.378(6) . ?
C117 H127 0.9300 . ?
C118 C91 1.387(6) . ?
C118 C82 1.392(5) . ?
C118 H128 0.9300 . ?
C119 C101 1.513(5) . ?
C119 C164 1.525(5) . ?
C119 H129 0.9700 . ?
C119 H130 0.9700 . ?
C120 C123 1.510(5) . ?
C120 C69 1.514(4) . ?
C120 H131 0.9700 . ?
C120 H132 0.9700 . ?
C121 C75 1.507(6) . ?
C121 H133 0.9600 . ?
C121 H134 0.9600 . ?
C121 H135 0.9600 . ?
C122 C73 1.370(6) . ?
C122 C140 1.394(6) . ?
C122 H136 0.9300 . ?
C123 C151 1.527(5) . ?
C123 H137 0.9700 . ?
C123 H138 0.9700 . ?
C124 C110 1.516(4) . ?
C124 C108 1.520(5) . ?
C124 H139 0.9700 . ?
C124 H140 0.9700 . ?
C125 C161 1.528(5) . ?
C125 C86 1.533(5) . ?
C125 H141 0.9700 . ?
C125 H142 0.9700 . ?
C126 C79 1.520(5) . ?
C126 C157 1.531(5) . ?
C126 H143 0.9700 . ?
C126 H144 0.9700 . ?
C127 C173 1.478(7) . ?
C127 C85 1.513(5) . ?
C127 H145 0.9700 . ?
C127 H146 0.9700 . ?
C128 C96 1.530(5) . ?
C128 H147 0.9600 . ?
C128 H148 0.9600 . ?
C128 H149 0.9600 . ?
C129 C158 1.382(5) . ?
C129 C72 1.389(5) . ?
C129 H150 0.9300 . ?
C130 C158 1.391(6) . ?
C130 C103 1.405(6) . ?
C130 C171 1.505(5) . ?
C131 C107 1.509(5) . ?
C131 H151 0.9600 . ?
C131 H152 0.9600 . ?
C131 H153 0.9600 . ?
C132 C142 1.384(6) . ?
C132 C148 1.385(6) . ?
C132 H154 0.9300 . ?
C133 C138 1.533(5) . ?
C133 H155 0.9600 . ?
C133 H156 0.9600 . ?
C133 H157 0.9600 . ?
C134 C162 1.524(5) . ?
C134 C102 1.526(5) . ?
C134 H158 0.9700 . ?
C134 H159 0.9700 . ?
C135 C144 1.378(6) . ?
C135 C142 1.378(6) . ?
C135 H160 0.9300 . ?
C136 C154 1.525(5) . ?
C136 H161 0.9600 . ?
C136 H162 0.9600 . ?
C136 H163 0.9600 . ?
C137 C145 1.388(5) . ?
C137 C147 1.404(6) . ?
C137 H164 0.9300 . ?
C138 C109 1.531(5) . ?
C138 H165 0.9700 . ?
C138 H166 0.9700 . ?
C139 C57 1.389(5) . ?
C139 C159 1.391(5) . ?
C139 H167 0.9300 . ?
C140 C111 1.390(5) . ?
C140 H168 0.9300 . ?
C141 C152 1.373(6) . ?
C141 C145 1.381(6) . ?
C141 H169 0.9300 . ?
C142 H170 0.9300 . ?
C143 C167 1.365(8) . ?
C143 H171 0.9300 . ?
C144 C165 1.386(7) . ?
C144 H172 0.9300 . ?
C145 H173 0.9300 . ?
C146 C78 1.528(5) . ?
C146 H174 0.9600 . ?
C146 H175 0.9600 . ?
C146 H176 0.9600 . ?
C147 C156 1.396(6) . ?
C147 C175 1.506(6) . ?
C148 C165 1.411(7) . ?
C148 C189 1.544(9) . ?
C149 C169 1.367(7) . ?
C149 C176 1.369(8) . ?
C149 H177 0.9300 . ?
C150 C100 1.515(6) . ?
C150 H178 0.9600 . ?
C150 H179 0.9600 . ?
C150 H180 0.9600 . ?
C151 H181 0.9600 . ?
C151 H182 0.9600 . ?
C151 H183 0.9600 . ?
C152 C156 1.359(6) . ?
C152 H184 0.9300 . ?
C153 C106 1.519(6) . ?
C153 H185 0.9600 . ?
C153 H186 0.9600 . ?
C153 H187 0.9600 . ?
C154 C87 1.525(5) . ?
C154 H188 0.9700 . ?
C154 H189 0.9700 . ?
C155 C113 1.531(5) . ?
C155 H190 0.9600 . ?
C155 H191 0.9600 . ?
C155 H192 0.9600 . ?
C156 H193 0.9300 . ?
C157 H194 0.9600 . ?
C157 H195 0.9600 . ?
C157 H196 0.9600 . ?
C158 H197 0.9300 . ?
C159 C100 1.386(5) . ?
C159 H198 0.9300 . ?
C160 C105 1.518(6) . ?
C160 H199 0.9600 . ?
C160 H200 0.9600 . ?
C160 H201 0.9600 . ?
C161 H202 0.9600 . ?
C161 H203 0.9600 . ?
C161 H204 0.9600 . ?
C162 H205 0.9600 . ?
C162 H206 0.9600 . ?
C162 H207 0.9600 . ?
C163 C112 1.523(5) . ?
C163 H208 0.9600 . ?
C163 H209 0.9600 . ?
C163 H210 0.9600 . ?
C164 H211 0.9600 . ?
C164 H212 0.9600 . ?
C164 H213 0.9600 . ?
C165 H214 0.9300 . ?
C166 C108 1.529(5) . ?
C166 H215 0.9600 . ?
C166 H216 0.9600 . ?
C166 H217 0.9600 . ?
C167 C172 1.318(7) . ?
C167 C184 1.546(8) . ?
C168 C172 1.382(6) . ?
C168 H218 0.9300 . ?
C169 C178 1.345(7) . ?
C169 H219 0.9300 . ?
C170 C178 1.354(7) . ?
C170 C181 1.356(8) . ?
C170 H220 0.9300 . ?
C171 H221 0.9600 . ?
C171 H222 0.9600 . ?
C171 H223 0.9600 . ?
C172 H224 0.9300 . ?
C173 C185 1.525(7) . ?
C173 H225 0.9700 . ?
C173 H226 0.9700 . ?
C174 C182 1.385(8) . ?
C174 H227 0.9700 . ?
C174 H228 0.9700 . ?
C175 H229 0.9600 . ?
C175 H230 0.9600 . ?
C175 H231 0.9600 . ?
C176 C181 1.500(9) . ?
C176 H232 0.9300 . ?
C177 C182 1.546(7) . ?
C177 H233 0.9600 . ?
C177 H234 0.9600 . ?
C177 H235 0.9600 . ?
C178 C183 1.527(8) . ?
C179 C186 1.359(8) . ?
C179 C188 1.375(8) . ?
C179 C180 1.518(7) . ?
C180 H236 0.9600 . ?
C180 H237 0.9600 . ?
C180 H238 0.9600 . ?
C181 H239 0.9300 . ?
C182 H240 0.9700 . ?
C182 H241 0.9700 . ?
C183 H242 0.9600 . ?
C183 H243 0.9600 . ?
C183 H244 0.9600 . ?
C184 H245 0.9600 . ?
C184 H246 0.9600 . ?
C184 H247 0.9600 . ?
C185 H248 0.9600 . ?
C185 H249 0.9600 . ?
C185 H250 0.9600 . ?
C186 C191 1.401(12) . ?
C186 H251 0.9300 . ?
C187 C190 1.360(13) . ?
C187 C188 1.381(9) . ?
C187 H252 0.9300 . ?
C188 H253 0.9300 . ?
C189 H254 0.9600 . ?
C189 H255 0.9600 . ?
C189 H256 0.9600 . ?
C190 C191 1.359(14) . ?
C190 H257 0.9300 . ?
C191 H258 0.9300 . ?
C3 C7 1.391(4) . ?
C3 C50 1.396(4) . ?
C3 C35 1.463(4) . ?
C4 C14 1.389(4) . ?
C4 C54 1.398(4) . ?
C4 C31 1.468(4) . ?
C5 C10 1.392(4) . ?
C5 C46 1.397(4) . ?
C5 C19 1.462(4) . ?
C6 C20 1.394(4) . ?
C6 C37 1.395(4) . ?
C6 C18 1.466(4) . ?
C7 C34 1.396(4) . ?
C7 C38 1.472(4) . ?
C8 C15 1.467(4) . ?
C10 C52 1.392(4) . ?
C10 H10 0.9300 . ?
C11 C16 1.471(4) . ?
C12 C14 1.469(4) . ?
C14 C30 1.393(4) . ?
C15 C17 1.391(4) . ?
C15 C45 1.392(4) . ?
C16 C51 1.395(4) . ?
C17 C42 1.396(4) . ?
C17 C26 1.470(4) . ?
C20 C28 1.394(4) . ?
C20 C48 1.467(4) . ?
C21 C27 1.391(4) . ?
C21 H21 0.9300 . ?
C22 C32 1.388(4) . ?
C22 C25 1.390(4) . ?
C22 C29 1.471(4) . ?
C23 C49 1.391(4) . ?
C23 C39 1.471(4) . ?
C24 C32 1.475(4) . ?
C25 C43 1.393(4) . ?
C25 H25 0.9300 . ?
C27 C70 1.433(4) . ?
C28 C76 1.384(4) . ?
C28 H28 0.9300 . ?
C30 C41 1.392(4) . ?
C30 H30 0.9300 . ?
C32 C33 1.397(4) . ?
C33 C65 1.394(4) . ?
C33 H33 0.9300 . ?
C34 C44 1.397(4) . ?
C34 H34 0.9300 . ?
C36 C66 1.392(4) . ?
C36 C46 1.393(4) . ?
C36 H36 0.9300 . ?
C37 C63 1.390(4) . ?
C37 H37 0.9300 . ?
C40 C50 1.389(4) . ?
C40 C44 1.433(4) . ?
C41 C56 1.429(4) . ?
C42 C47 1.391(4) . ?
C42 H42 0.9300 . ?
C43 C65 1.426(4) . ?
C45 C55 1.388(4) . ?
C45 H45 0.9300 . ?
C46 C53 1.466(4) . ?
C47 C55 1.433(4) . ?
C49 C64 1.393(4) . ?
C49 H49 0.9300 . ?
C50 H50 0.9300 . ?
C51 C70 1.392(4) . ?
C51 H51 0.9300 . ?
C52 C66 1.426(4) . ?
C54 C56 1.391(4) . ?
C54 H54 0.9300 . ?
C57 C67 1.388(5) . ?
C57 H57 0.9300 . ?
C58 C98 1.514(4) . ?
C58 H58 0.9700 . ?
C58 H58A 0.9700 . ?
C59 C101 1.517(4) . ?
C59 H59 0.9700 . ?
C59 H59A 0.9700 . ?
C60 C97 1.386(4) . ?
C60 H60 0.9300 . ?
C61 C79 1.516(4) . ?
C61 H61 0.9700 . ?
C61 H61A 0.9700 . ?
C62 C89 1.515(4) . ?
C62 H62 0.9700 . ?
C62 H62A 0.9700 . ?
C63 C76 1.426(5) . ?
C64 C97 1.427(4) . ?
C67 C99 1.383(6) . ?
C67 H67 0.9300 . ?
C68 C74 1.510(4) . ?
C68 C78 1.526(5) . ?
C68 H68 0.9700 . ?
C68 H68A 0.9700 . ?
C69 H69 0.9700 . ?
C69 H69A 0.9700 . ?
C71 C95 1.518(4) . ?
C71 H71 0.9700 . ?
C71 H71A 0.9700 . ?
C72 C88 1.390(5) . ?
C72 H72 0.9300 . ?
C73 C75 1.396(5) . ?
C73 H73 0.9300 . ?
C74 H74 0.9700 . ?
C74 H74A 0.9700 . ?
C75 C83 1.397(5) . ?
C77 C81 1.517(4) . ?
C77 H77 0.9700 . ?
C77 H77A 0.9700 . ?
C78 H78 0.9700 . ?
C78 H78A 0.9700 . ?
C79 H79 0.9700 . ?
C79 H79A 0.9700 . ?
C80 C87 1.517(4) . ?
C80 H80 0.9700 . ?
C80 H80A 0.9700 . ?
C81 C106 1.512(5) . ?
C81 H81 0.9700 . ?
C81 H81A 0.9700 . ?
C82 C84 1.380(5) . ?
C82 H82 0.9300 . ?
C83 C111 1.388(5) . ?
C83 H83 0.9300 . ?
C84 C107 1.395(5) . ?
C84 H84 0.9300 . ?
C85 H85 0.9700 . ?
C85 H85A 0.9700 . ?
C86 C92 1.519(4) . ?
C86 H86 0.9700 . ?
C86 H86A 0.9700 . ?
C87 H87 0.9700 . ?
C87 H87A 0.9700 . ?
C88 C103 1.394(5) . ?
C88 H88 0.9300 . ?
C89 C113 1.535(4) . ?
C89 H89 0.9700 . ?
C89 H89A 0.9700 . ?
C90 C102 1.520(4) . ?
C90 H90 0.9700 . ?
C90 H90A 0.9700 . ?
C91 H91 0.9300 . ?
C92 H92 0.9700 . ?
C92 H92A 0.9700 . ?
C93 C109 1.515(4) . ?
C93 H93 0.9700 . ?
C93 H93A 0.9700 . ?
C94 C104 1.512(4) . ?
C94 C105 1.522(5) . ?
C94 H94 0.9700 . ?
C94 H94A 0.9700 . ?
C95 C96 1.518(5) . ?
C95 H95 0.9700 . ?
C95 H95A 0.9700 . ?
C96 H96 0.9700 . ?
C96 H96A 0.9700 . ?
C98 C112 1.522(5) . ?
C98 H98 0.9700 . ?
C98 H98A 0.9700 . ?
C99 C100 1.395(6) . ?
C99 H99 0.9300 . ?
C101 H101 0.9700 . ?
C101 H102 0.9700 . ?
C102 H103 0.9700 . ?
C102 H104 0.9700 . ?
C103 H105 0.9300 . ?
C104 H106 0.9700 . ?
C104 H107 0.9700 . ?
C105 H108 0.9700 . ?
C105 H109 0.9700 . ?
C106 H110 0.9700 . ?
C106 H111 0.9700 . ?
C108 H112 0.9700 . ?
C108 H113 0.9700 . ?
C109 H114 0.9700 . ?
C109 H115 0.9700 . ?
C110 H116 0.9700 . ?
C110 H117 0.9700 . ?
C111 H118 0.9300 . ?
C112 H119 0.9700 . ?
C112 H120 0.9700 . ?

loop_
_geom_torsion_atom_site_label_1
_geom_torsion_atom_site_label_2
_geom_torsion_atom_site_label_3
_geom_torsion_atom_site_label_4
_geom_torsion
_geom_torsion_site_symmetry_1
_geom_torsion_site_symmetry_2
_geom_torsion_site_symmetry_3
_geom_torsion_site_symmetry_4
_geom_torsion_publ_flag
C63 O16 C115 C174 169.7(4) . . . . ?
C143 C114 C117 C168 0.8(5) . . . . ?
C69 C120 C123 C151 178.5(3) . . . . ?
C73 C122 C140 C111 -0.8(6) . . . . ?
C144 C135 C142 C132 -0.1(6) . . . . ?
C148 C132 C142 C135 -0.4(6) . . . . ?
C117 C114 C143 C167 -0.9(6) . . . . ?
C142 C135 C144 C165 0.4(6) . . . . ?
C152 C141 C145 C137 0.0(6) . . . . ?
C147 C137 C145 C141 0.2(5) . . . . ?
C145 C137 C147 C156 -0.6(5) . . . . ?
C145 C137 C147 C175 179.8(4) . . . . ?
C142 C132 C148 C165 0.6(6) . . . . ?
C142 C132 C148 C189 -178.7(5) . . . . ?
C145 C141 C152 C156 0.1(6) . . . . ?
C141 C152 C156 C147 -0.5(7) . . . . ?
C137 C147 C156 C152 0.7(6) . . . . ?
C175 C147 C156 C152 -179.7(4) . . . . ?
C72 C129 C158 C130 -0.6(6) . . . . ?
C103 C130 C158 C129 0.1(6) . . . . ?
C171 C130 C158 C129 -178.3(4) . . . . ?
C57 C139 C159 C100 -0.2(5) . . . . ?
C135 C144 C165 C148 -0.2(7) . . . . ?
C132 C148 C165 C144 -0.3(7) . . . . ?
C189 C148 C165 C144 179.0(5) . . . . ?
C114 C143 C167 C172 -0.3(8) . . . . ?
C114 C143 C167 C184 -179.9(5) . . . . ?
C114 C117 C168 C172 0.4(6) . . . . ?
C176 C149 C169 C178 1.1(7) . . . . ?
C143 C167 C172 C168 1.5(8) . . . . ?
C184 C167 C172 C168 -178.9(5) . . . . ?
C117 C168 C172 C167 -1.6(7) . . . . ?
C85 C127 C173 C185 -174.2(5) . . . . ?
O16 C115 C174 C182 53.5(8) . . . . ?
C169 C149 C176 C181 -1.5(6) . . . . ?
C149 C169 C178 C170 -0.1(7) . . . . ?
C149 C169 C178 C183 -178.9(4) . . . . ?
C181 C170 C178 C169 -0.2(7) . . . . ?
C181 C170 C178 C183 178.5(4) . . . . ?
C178 C170 C181 C176 -0.3(7) . . . . ?
C149 C176 C181 C170 1.1(6) . . . . ?
C115 C174 C182 C177 -178.1(5) . . . . ?
C188 C179 C186 C191 -1.4(10) . . . . ?
C180 C179 C186 C191 179.4(6) . . . . ?
C186 C179 C188 C187 0.1(11) . . . . ?
C180 C179 C188 C187 179.3(7) . . . . ?
C190 C187 C188 C179 0.9(14) . . . . ?
C188 C187 C190 C191 -0.6(14) . . . . ?
C187 C190 C191 C186 -0.7(14) . . . . ?
C179 C186 C191 C190 1.7(12) . . . . ?
C50 C3 C7 C34 -1.0(5) . . . . ?
C35 C3 C7 C34 177.6(3) . . . . ?
C50 C3 C7 C38 179.9(3) . . . . ?
C35 C3 C7 C38 -1.5(3) . . . . ?
C31 N3 C8 N4 3.2(5) . . . . ?
C31 N3 C8 C15 -173.0(3) . . . . ?
C26 N4 C8 N3 -173.7(3) . . . . ?
Tb1 N4 C8 N3 36.3(4) . . . . ?
C26 N4 C8 C15 2.9(3) . . . . ?
Tb1 N4 C8 C15 -147.1(2) . . . . ?
C29 N14 C9 N2 4.6(5) . . . . ?
C29 N14 C9 C1 -170.5(3) . . . . ?
C11 N2 C9 N14 -172.4(3) . . . . ?
Tb1 N2 C9 N14 34.9(4) . . . . ?
C11 N2 C9 C1 3.2(3) . . . . ?
Tb1 N2 C9 C1 -149.5(2) . . . . ?
C16 C1 C9 N14 172.8(3) . . . . ?
C21 C1 C9 N14 -5.3(5) . . . . ?
C16 C1 C9 N2 -3.1(3) . . . . ?
C21 C1 C9 N2 178.8(3) . . . . ?
C46 C5 C10 C52 0.2(5) . . . . ?
C19 C5 C10 C52 -178.7(3) . . . . ?
C38 N5 C11 N2 -4.3(5) . . . . ?
C38 N5 C11 C16 172.6(3) . . . . ?
C9 N2 C11 N5 175.1(3) . . . . ?
Tb1 N2 C11 N5 -32.7(4) . . . . ?
C9 N2 C11 C16 -2.1(3) . . . . ?
Tb1 N2 C11 C16 150.2(2) . . . . ?
C48 N16 C12 N1 1.0(5) . . . . ?
C48 N16 C12 C14 -175.0(3) . . . . ?
C31 N1 C12 N16 -174.3(3) . . . . ?
Tb1 N1 C12 N16 36.9(4) . . . . ?
C31 N1 C12 C14 2.1(3) . . . . ?
Tb1 N1 C12 C14 -146.7(2) . . . . ?
C35 N15 C13 N6 3.5(5) . . . . ?
C35 N15 C13 C2 -173.1(3) . . . . ?
C39 N6 C13 N15 -173.9(3) . . . . ?
Tb1 N6 C13 N15 35.4(4) . . . . ?
C39 N6 C13 C2 3.1(3) . . . . ?
Tb1 N6 C13 C2 -147.6(2) . . . . ?
C23 C2 C13 N15 174.6(3) . . . . ?
C60 C2 C13 N15 -5.2(5) . . . . ?
C23 C2 C13 N6 -2.6(3) . . . . ?
C60 C2 C13 N6 177.6(3) . . . . ?
C54 C4 C14 C30 -0.9(5) . . . . ?
C31 C4 C14 C30 178.2(3) . . . . ?
C54 C4 C14 C12 -179.9(3) . . . . ?
C31 C4 C14 C12 -0.8(3) . . . . ?
N16 C12 C14 C4 175.8(3) . . . . ?
N1 C12 C14 C4 -0.8(3) . . . . ?
N16 C12 C14 C30 -3.0(5) . . . . ?
N1 C12 C14 C30 -179.6(3) . . . . ?
N3 C8 C15 C17 174.8(3) . . . . ?
N4 C8 C15 C17 -2.1(3) . . . . ?
N3 C8 C15 C45 -4.1(5) . . . . ?
N4 C8 C15 C45 179.1(3) . . . . ?
C21 C1 C16 C51 2.1(5) . . . . ?
C9 C1 C16 C51 -176.2(3) . . . . ?
C21 C1 C16 C11 -179.9(3) . . . . ?
C9 C1 C16 C11 1.7(3) . . . . ?
N5 C11 C16 C51 0.4(5) . . . . ?
N2 C11 C16 C51 177.7(3) . . . . ?
N5 C11 C16 C1 -177.2(3) . . . . ?
N2 C11 C16 C1 0.1(3) . . . . ?
C45 C15 C17 C42 0.0(5) . . . . ?
C8 C15 C17 C42 -178.9(3) . . . . ?
C45 C15 C17 C26 179.4(3) . . . . ?
C8 C15 C17 C26 0.4(3) . . . . ?
C19 N10 C18 N9 5.5(5) . . . . ?
C19 N10 C18 C6 -169.8(3) . . . . ?
C48 N9 C18 N10 -172.5(3) . . . . ?
Tb1 N9 C18 N10 34.1(4) . . . . ?
C48 N9 C18 C6 3.3(3) . . . . ?
Tb1 N9 C18 C6 -150.1(2) . . . . ?
C20 C6 C18 N10 173.0(3) . . . . ?
C37 C6 C18 N10 -4.3(5) . . . . ?
C20 C6 C18 N9 -3.1(3) . . . . ?
C37 C6 C18 N9 179.6(3) . . . . ?
C18 N10 C19 N11 -5.3(5) . . . . ?
C18 N10 C19 C5 170.3(3) . . . . ?
C53 N11 C19 N10 172.6(3) . . . . ?
Tb1 N11 C19 N10 -34.2(4) . . . . ?
C53 N11 C19 C5 -3.4(3) . . . . ?
Tb1 N11 C19 C5 149.8(2) . . . . ?
C10 C5 C19 N10 5.6(5) . . . . ?
C46 C5 C19 N10 -173.4(3) . . . . ?
C10 C5 C19 N11 -178.1(3) . . . . ?
C46 C5 C19 N11 2.9(4) . . . . ?
C37 C6 C20 C28 -0.1(5) . . . . ?
C18 C6 C20 C28 -177.7(3) . . . . ?
C37 C6 C20 C48 179.2(3) . . . . ?
C18 C6 C20 C48 1.6(3) . . . . ?
C16 C1 C21 C27 0.1(5) . . . . ?
C9 C1 C21 C27 177.9(3) . . . . ?
C60 C2 C23 C49 0.9(5) . . . . ?
C13 C2 C23 C49 -178.9(3) . . . . ?
C60 C2 C23 C39 -179.2(3) . . . . ?
C13 C2 C23 C39 1.0(3) . . . . ?
C39 N8 C24 N13 6.1(5) . . . . ?
C39 N8 C24 C32 -170.9(3) . . . . ?
C29 N13 C24 N8 -174.4(3) . . . . ?
Tb1 N13 C24 N8 31.1(4) . . . . ?
C29 N13 C24 C32 2.9(3) . . . . ?
Tb1 N13 C24 C32 -151.6(2) . . . . ?
C32 C22 C25 C43 -0.4(5) . . . . ?
C29 C22 C25 C43 -178.7(3) . . . . ?
C53 N7 C26 N4 -2.9(5) . . . . ?
C53 N7 C26 C17 173.7(3) . . . . ?
C8 N4 C26 N7 174.2(3) . . . . ?
Tb1 N4 C26 N7 -36.4(4) . . . . ?
C8 N4 C26 C17 -2.7(3) . . . . ?
Tb1 N4 C26 C17 146.7(2) . . . . ?
C15 C17 C26 N7 -175.7(3) . . . . ?
C42 C17 C26 N7 3.6(5) . . . . ?
C15 C17 C26 N4 1.4(3) . . . . ?
C42 C17 C26 N4 -179.4(3) . . . . ?
C104 O1 C27 C21 -5.2(5) . . . . ?
C104 O1 C27 C70 175.6(3) . . . . ?
C1 C21 C27 O1 178.2(3) . . . . ?
C1 C21 C27 C70 -2.6(5) . . . . ?
C6 C20 C28 C76 0.1(5) . . . . ?
C48 C20 C28 C76 -178.9(3) . . . . ?
C9 N14 C29 N13 -6.0(5) . . . . ?
C9 N14 C29 C22 169.8(3) . . . . ?
C24 N13 C29 N14 172.6(3) . . . . ?
Tb1 N13 C29 N14 -32.2(4) . . . . ?
C24 N13 C29 C22 -3.7(3) . . . . ?
Tb1 N13 C29 C22 151.51(19) . . . . ?
C32 C22 C29 N14 -173.4(3) . . . . ?
C25 C22 C29 N14 5.1(5) . . . . ?
C32 C22 C29 N13 3.1(3) . . . . ?
C25 C22 C29 N13 -178.4(3) . . . . ?
C4 C14 C30 C41 0.0(5) . . . . ?
C12 C14 C30 C41 178.6(3) . . . . ?
C8 N3 C31 N1 -2.8(5) . . . . ?
C8 N3 C31 C4 172.8(3) . . . . ?
C12 N1 C31 N3 173.4(3) . . . . ?
Tb1 N1 C31 N3 -37.2(4) . . . . ?
C12 N1 C31 C4 -2.6(3) . . . . ?
Tb1 N1 C31 C4 146.9(2) . . . . ?
C14 C4 C31 N3 -174.1(3) . . . . ?
C54 C4 C31 N3 4.9(5) . . . . ?
C14 C4 C31 N1 2.1(3) . . . . ?
C54 C4 C31 N1 -178.9(3) . . . . ?
C25 C22 C32 C33 -1.2(5) . . . . ?
C29 C22 C32 C33 177.5(3) . . . . ?
C25 C22 C32 C24 -179.9(3) . . . . ?
C29 C22 C32 C24 -1.2(3) . . . . ?
N8 C24 C32 C22 176.5(3) . . . . ?
N13 C24 C32 C22 -1.0(3) . . . . ?
N8 C24 C32 C33 -2.0(5) . . . . ?
N13 C24 C32 C33 -179.5(3) . . . . ?
C22 C32 C33 C65 1.1(5) . . . . ?
C24 C32 C33 C65 179.5(3) . . . . ?
C3 C7 C34 C44 0.7(5) . . . . ?
C38 C7 C34 C44 179.6(3) . . . . ?
C13 N15 C35 N12 -2.3(5) . . . . ?
C13 N15 C35 C3 173.6(3) . . . . ?
C38 N12 C35 N15 173.2(3) . . . . ?
Tb1 N12 C35 N15 -37.7(4) . . . . ?
C38 N12 C35 C3 -3.0(3) . . . . ?
Tb1 N12 C35 C3 146.0(2) . . . . ?
C7 C3 C35 N15 -173.6(3) . . . . ?
C50 C3 C35 N15 4.8(5) . . . . ?
C7 C3 C35 N12 2.9(3) . . . . ?
C50 C3 C35 N12 -178.7(3) . . . . ?
C20 C6 C37 C63 0.0(5) . . . . ?
C18 C6 C37 C63 176.9(3) . . . . ?
C11 N5 C38 N12 1.7(5) . . . . ?
C11 N5 C38 C7 -174.3(3) . . . . ?
C35 N12 C38 N5 -174.3(3) . . . . ?
Tb1 N12 C38 N5 37.3(4) . . . . ?
C35 N12 C38 C7 2.1(3) . . . . ?
Tb1 N12 C38 C7 -146.3(2) . . . . ?
C3 C7 C38 N5 176.3(3) . . . . ?
C34 C7 C38 N5 -2.7(5) . . . . ?
C3 C7 C38 N12 -0.3(3) . . . . ?
C34 C7 C38 N12 -179.3(3) . . . . ?
C24 N8 C39 N6 -3.6(5) . . . . ?
C24 N8 C39 C23 173.4(3) . . . . ?
C13 N6 C39 N8 174.7(3) . . . . ?
Tb1 N6 C39 N8 -35.3(4) . . . . ?
C13 N6 C39 C23 -2.5(3) . . . . ?
Tb1 N6 C39 C23 147.5(2) . . . . ?
C2 C23 C39 N8 -176.5(3) . . . . ?
C49 C23 C39 N8 3.4(5) . . . . ?
C2 C23 C39 N6 0.9(3) . . . . ?
C49 C23 C39 N6 -179.2(3) . . . . ?
C69 O2 C40 C50 -0.3(5) . . . . ?
C69 O2 C40 C44 179.7(3) . . . . ?
C71 O11 C41 C30 -8.7(5) . . . . ?
C71 O11 C41 C56 171.2(3) . . . . ?
C14 C30 C41 O11 -178.8(3) . . . . ?
C14 C30 C41 C56 1.3(5) . . . . ?
C15 C17 C42 C47 -0.7(5) . . . . ?
C26 C17 C42 C47 -179.8(3) . . . . ?
C80 O13 C43 C25 9.7(4) . . . . ?
C80 O13 C43 C65 -169.1(3) . . . . ?
C22 C25 C43 O13 -176.7(3) . . . . ?
C22 C25 C43 C65 2.0(4) . . . . ?
C90 O7 C44 C34 -5.8(5) . . . . ?
C90 O7 C44 C40 174.5(3) . . . . ?
C7 C34 C44 O7 -179.8(3) . . . . ?
C7 C34 C44 C40 -0.2(5) . . . . ?
O2 C40 C44 O7 -0.4(4) . . . . ?
C50 C40 C44 O7 179.5(3) . . . . ?
O2 C40 C44 C34 179.9(3) . . . . ?
C50 C40 C44 C34 -0.2(5) . . . . ?
C17 C15 C45 C55 0.5(5) . . . . ?
C8 C15 C45 C55 179.1(3) . . . . ?
C66 C36 C46 C5 1.8(5) . . . . ?
C66 C36 C46 C53 180.0(3) . . . . ?
C10 C5 C46 C36 -1.8(5) . . . . ?
C19 C5 C46 C36 177.3(3) . . . . ?
C10 C5 C46 C53 179.6(3) . . . . ?
C19 C5 C46 C53 -1.3(3) . . . . ?
C93 O6 C47 C42 5.9(5) . . . . ?
C93 O6 C47 C55 -173.1(3) . . . . ?
C17 C42 C47 O6 -178.1(3) . . . . ?
C17 C42 C47 C55 0.8(5) . . . . ?
C12 N16 C48 N9 -3.2(5) . . . . ?
C12 N16 C48 C20 172.4(3) . . . . ?
C18 N9 C48 N16 173.8(3) . . . . ?
Tb1 N9 C48 N16 -33.1(4) . . . . ?
C18 N9 C48 C20 -2.3(3) . . . . ?
Tb1 N9 C48 C20 150.9(2) . . . . ?
C6 C20 C48 N16 -175.9(3) . . . . ?
C28 C20 C48 N16 3.2(5) . . . . ?
C6 C20 C48 N9 0.4(3) . . . . ?
C28 C20 C48 N9 179.5(3) . . . . ?
C2 C23 C49 C64 -1.0(5) . . . . ?
C39 C23 C49 C64 179.1(3) . . . . ?
O2 C40 C50 C3 179.9(3) . . . . ?
C44 C40 C50 C3 0.0(5) . . . . ?
C7 C3 C50 C40 0.6(5) . . . . ?
C35 C3 C50 C40 -177.6(3) . . . . ?
C1 C16 C51 C70 -1.7(5) . . . . ?
C11 C16 C51 C70 -179.0(3) . . . . ?
C62 O9 C52 C10 10.4(5) . . . . ?
C62 O9 C52 C66 -168.5(3) . . . . ?
C5 C10 C52 O9 -177.4(3) . . . . ?
C5 C10 C52 C66 1.4(5) . . . . ?
C26 N7 C53 N11 5.8(5) . . . . ?
C26 N7 C53 C46 -172.6(3) . . . . ?
C19 N11 C53 N7 -175.9(3) . . . . ?
Tb1 N11 C53 N7 31.6(4) . . . . ?
C19 N11 C53 C46 2.6(3) . . . . ?
Tb1 N11 C53 C46 -149.9(2) . . . . ?
C36 C46 C53 N7 -0.5(6) . . . . ?
C5 C46 C53 N7 177.8(3) . . . . ?
C36 C46 C53 N11 -179.1(3) . . . . ?
C5 C46 C53 N11 -0.8(4) . . . . ?
C14 C4 C54 C56 0.5(5) . . . . ?
C31 C4 C54 C56 -178.3(3) . . . . ?
C74 O4 C55 C45 -8.1(5) . . . . ?
C74 O4 C55 C47 171.4(3) . . . . ?
C15 C45 C55 O4 179.1(3) . . . . ?
C15 C45 C55 C47 -0.3(5) . . . . ?
O6 C47 C55 O4 -0.8(4) . . . . ?
C42 C47 C55 O4 -179.8(3) . . . . ?
O6 C47 C55 C45 178.7(3) . . . . ?
C42 C47 C55 C45 -0.3(5) . . . . ?
C85 O5 C56 C54 -6.4(5) . . . . ?
C85 O5 C56 C41 173.2(3) . . . . ?
C4 C54 C56 O5 -179.6(3) . . . . ?
C4 C54 C56 C41 0.8(5) . . . . ?
O11 C41 C56 O5 -1.3(4) . . . . ?
C30 C41 C56 O5 178.7(3) . . . . ?
O11 C41 C56 C54 178.3(3) . . . . ?
C30 C41 C56 C54 -1.7(5) . . . . ?
C159 C139 C57 C67 0.0(5) . . . . ?
C64 O8 C58 C98 171.3(3) . . . . ?
C97 O10 C59 C101 -171.7(3) . . . . ?
C23 C2 C60 C97 0.1(5) . . . . ?
C13 C2 C60 C97 179.8(3) . . . . ?
C66 O3 C61 C79 -166.2(3) . . . . ?
C52 O9 C62 C89 169.2(3) . . . . ?
C115 O16 C63 C37 -1.7(6) . . . . ?
C115 O16 C63 C76 179.3(4) . . . . ?
C6 C37 C63 O16 -178.8(3) . . . . ?
C6 C37 C63 C76 0.1(5) . . . . ?
C58 O8 C64 C49 4.0(5) . . . . ?
C58 O8 C64 C97 -174.4(3) . . . . ?
C23 C49 C64 O8 -178.1(3) . . . . ?
C23 C49 C64 C97 0.2(5) . . . . ?
C77 O14 C65 C33 -10.3(4) . . . . ?
C77 O14 C65 C43 168.5(3) . . . . ?
C32 C33 C65 O14 179.2(3) . . . . ?
C32 C33 C65 C43 0.5(5) . . . . ?
O13 C43 C65 O14 -2.1(4) . . . . ?
C25 C43 C65 O14 179.1(3) . . . . ?
O13 C43 C65 C33 176.8(3) . . . . ?
C25 C43 C65 C33 -2.1(5) . . . . ?
C61 O3 C66 C36 -11.4(4) . . . . ?
C61 O3 C66 C52 167.0(3) . . . . ?
C46 C36 C66 O3 178.0(3) . . . . ?
C46 C36 C66 C52 -0.3(5) . . . . ?
O9 C52 C66 O3 -1.0(4) . . . . ?
C10 C52 C66 O3 -179.8(3) . . . . ?
O9 C52 C66 C36 177.5(3) . . . . ?
C10 C52 C66 C36 -1.4(5) . . . . ?
C139 C57 C67 C99 -0.2(5) . . . . ?
C40 O2 C69 C120 178.9(3) . . . . ?
C123 C120 C69 O2 -68.3(4) . . . . ?
C92 O12 C70 C51 -3.7(5) . . . . ?
C92 O12 C70 C27 176.6(3) . . . . ?
C16 C51 C70 O12 179.4(3) . . . . ?
C16 C51 C70 C27 -0.9(5) . . . . ?
O1 C27 C70 O12 2.1(4) . . . . ?
C21 C27 C70 O12 -177.1(3) . . . . ?
O1 C27 C70 C51 -177.6(3) . . . . ?
C21 C27 C70 C51 3.1(5) . . . . ?
C41 O11 C71 C95 -170.2(3) . . . . ?
C158 C129 C72 C88 0.3(5) . . . . ?
C140 C122 C73 C75 0.5(6) . . . . ?
C55 O4 C74 C68 -173.5(3) . . . . ?
C78 C68 C74 O4 -176.9(3) . . . . ?
C122 C73 C75 C83 -0.1(6) . . . . ?
C122 C73 C75 C121 178.1(4) . . . . ?
C110 O15 C76 C28 -3.6(5) . . . . ?
C110 O15 C76 C63 176.0(3) . . . . ?
C20 C28 C76 O15 179.4(3) . . . . ?
C20 C28 C76 C63 -0.1(5) . . . . ?
O16 C63 C76 O15 -0.5(5) . . . . ?
C37 C63 C76 O15 -179.6(3) . . . . ?
O16 C63 C76 C28 179.0(3) . . . . ?
C37 C63 C76 C28 0.0(6) . . . . ?
C65 O14 C77 C81 -175.0(3) . . . . ?
C74 C68 C78 C146 174.4(3) . . . . ?
O3 C61 C79 C126 -179.2(3) . . . . ?
C157 C126 C79 C61 -175.6(3) . . . . ?
C43 O13 C80 C87 169.4(3) . . . . ?
O14 C77 C81 C106 175.4(3) . . . . ?
C91 C118 C82 C84 0.2(6) . . . . ?
C73 C75 C83 C111 0.1(5) . . . . ?
C121 C75 C83 C111 -178.1(3) . . . . ?
C118 C82 C84 C107 0.5(5) . . . . ?
C56 O5 C85 C127 172.6(3) . . . . ?
C173 C127 C85 O5 -73.1(5) . . . . ?
C161 C125 C86 C92 179.9(4) . . . . ?
O13 C80 C87 C154 175.8(3) . . . . ?
C136 C154 C87 C80 -175.1(3) . . . . ?
C129 C72 C88 C103 0.4(5) . . . . ?
O9 C62 C89 C113 175.8(3) . . . . ?
C44 O7 C90 C102 -174.6(3) . . . . ?
C107 C116 C91 C118 0.8(6) . . . . ?
C82 C118 C91 C116 -0.8(6) . . . . ?
C70 O12 C92 C86 179.7(3) . . . . ?
C125 C86 C92 O12 179.5(3) . . . . ?
C47 O6 C93 C109 168.2(3) . . . . ?
O11 C71 C95 C96 178.8(3) . . . . ?
C71 C95 C96 C128 -177.2(3) . . . . ?
C59 O10 C97 C60 -6.2(5) . . . . ?
C59 O10 C97 C64 172.9(3) . . . . ?
C2 C60 C97 O10 178.3(3) . . . . ?
C2 C60 C97 C64 -0.8(5) . . . . ?
O8 C64 C97 O10 0.0(4) . . . . ?
C49 C64 C97 O10 -178.5(3) . . . . ?
O8 C64 C97 C60 179.2(3) . . . . ?
C49 C64 C97 C60 0.7(5) . . . . ?
O8 C58 C98 C112 -176.0(3) . . . . ?
C57 C67 C99 C100 0.6(5) . . . . ?
C139 C159 C100 C99 0.6(6) . . . . ?
C139 C159 C100 C150 -179.0(4) . . . . ?
C67 C99 C100 C159 -0.8(5) . . . . ?
C67 C99 C100 C150 178.8(4) . . . . ?
C164 C119 C101 C59 -174.8(3) . . . . ?
O10 C59 C101 C119 -177.4(3) . . . . ?
O7 C90 C102 C134 178.1(3) . . . . ?
C162 C134 C102 C90 -179.4(3) . . . . ?
C72 C88 C103 C130 -0.9(5) . . . . ?
C158 C130 C103 C88 0.6(5) . . . . ?
C171 C130 C103 C88 179.0(4) . . . . ?
C27 O1 C104 C94 -171.5(3) . . . . ?
C105 C94 C104 O1 -59.9(4) . . . . ?
C104 C94 C105 C160 -53.4(4) . . . . ?
C77 C81 C106 C153 -75.1(4) . . . . ?
C82 C84 C107 C116 -0.5(5) . . . . ?
C82 C84 C107 C131 176.0(3) . . . . ?
C91 C116 C107 C84 -0.2(5) . . . . ?
C91 C116 C107 C131 -176.5(4) . . . . ?
C110 C124 C108 C166 177.1(3) . . . . ?
O6 C93 C109 C138 -178.2(3) . . . . ?
C133 C138 C109 C93 176.2(3) . . . . ?
C76 O15 C110 C124 -179.3(3) . . . . ?
C108 C124 C110 O15 179.8(3) . . . . ?
C75 C83 C111 C140 -0.5(5) . . . . ?
C122 C140 C111 C83 0.9(6) . . . . ?
C58 C98 C112 C163 175.0(3) . . . . ?
C62 C89 C113 C155 -177.6(3) . . . . ?
